data_4303382
loop_
_publ_author_name
'Shuang Yao'
'Hoi-Shan Chan'
'Chi-Keung Lam'
'Hung Kay Lee'

_publ_section_title
;
Synthesis, Structure, and Reaction Chemistry of Samarium(II), Europium(II),
and Ytterbium(II) Complexes of the Unsymmetrical Benzamidinate Ligand
[PhC(NSiMe3)(NC6H3Pri2-2,6)]-
;
_journal_name_full 'Inorganic Chemistry'
_journal_page_first 9936
_journal_page_last 9946
_journal_paper_doi 10.1021/ic901327m
_journal_volume 48
_journal_year 2009
_chemical_formula_sum 'C52 H78 N4 O2 Si2 Sm'
_chemical_formula_weight 997.71
_chemical_name_systematic
; 
 ? 
;
_space_group_IT_number 9
_symmetry_cell_setting monoclinic
_symmetry_space_group_name_Hall 'C -2yc'
_symmetry_space_group_name_H-M 'C 1 c 1'
_atom_sites_solution_hydrogens geom
_atom_sites_solution_primary direct
_atom_sites_solution_secondary difmap
_audit_creation_method SHELXL-97
_cell_angle_alpha 90.00
_cell_angle_beta 95.941(4)
_cell_angle_gamma 90.00
_cell_formula_units_Z 16
_cell_length_a 26.150(4)
_cell_length_b 25.969(4)
_cell_length_c 32.829(5)
_cell_measurement_reflns_used 164
_cell_measurement_temperature 293(2)
_cell_measurement_theta_max 14
_cell_measurement_theta_min -14
_cell_volume 22174(6)
_computing_cell_refinement 'BRUKER SMART CCD DIFFRACTOMETER'
_computing_data_collection 'BRUKER SMART CCD DIFFRACTOMETER'
_computing_data_reduction 'BRUKER SMART CCD DIFFRACTOMETER'
_computing_molecular_graphics 'SIEMENS SHELXTL'
_computing_publication_material 'SIEMENS SHELXTL'
_computing_structure_refinement 'SHELXL-97 (Sheldrick, 2008)'
_computing_structure_solution 'SHELXS-97 (Sheldrick, 2008)'
_diffrn_ambient_temperature 293(2)
_diffrn_measured_fraction_theta_full 1.000
_diffrn_measured_fraction_theta_max 1.000
_diffrn_measurement_device_type 'BRUKER SMART CCD DIFFRACTOMETER'
_diffrn_measurement_method 'OMEGA SCAN'
_diffrn_radiation_monochromator graphite
_diffrn_radiation_source 'fine-focus sealed tube'
_diffrn_radiation_type MoK\a
_diffrn_radiation_wavelength 0.71073
_diffrn_reflns_av_R_equivalents 0.0876
_diffrn_reflns_av_sigmaI/netI 0.1299
_diffrn_reflns_limit_h_max 31
_diffrn_reflns_limit_h_min -29
_diffrn_reflns_limit_k_max 30
_diffrn_reflns_limit_k_min -30
_diffrn_reflns_limit_l_max 39
_diffrn_reflns_limit_l_min -30
_diffrn_reflns_number 59373
_diffrn_reflns_theta_full 25.00
_diffrn_reflns_theta_max 25.00
_diffrn_reflns_theta_min 1.11
_exptl_absorpt_coefficient_mu 1.141
_exptl_absorpt_correction_T_max 1.0000
_exptl_absorpt_correction_T_min 0.381665
_exptl_absorpt_correction_type multi-scan
_exptl_absorpt_process_details SADABS_Bruker
_exptl_crystal_colour black
_exptl_crystal_density_diffrn 1.195
_exptl_crystal_density_method 'not measured'
_exptl_crystal_description block
_exptl_crystal_F_000 8384
_exptl_crystal_size_max 0.40
_exptl_crystal_size_mid 0.30
_exptl_crystal_size_min 0.20
_refine_diff_density_max 1.138
_refine_diff_density_min -1.383
_refine_diff_density_rms 0.108
_refine_ls_abs_structure_details 'Flack H D (1983), Acta Cryst. A39, 876-881'
_refine_ls_abs_structure_Flack 0.020(14)
_refine_ls_extinction_coef 0.000052(6)
_refine_ls_extinction_expression Fc^*^=kFc[1+0.001xFc^2^\l^3^/sin(2\q)]^-1/4^
_refine_ls_extinction_method SHELXL
_refine_ls_goodness_of_fit_ref 1.035
_refine_ls_hydrogen_treatment riding
_refine_ls_matrix_type full
_refine_ls_number_parameters 2198
_refine_ls_number_reflns 28036
_refine_ls_number_restraints 32
_refine_ls_restrained_S_all 1.034
_refine_ls_R_factor_all 0.1263
_refine_ls_R_factor_gt 0.0566
_refine_ls_shift/su_max 0.001
_refine_ls_shift/su_mean 0.000
_refine_ls_structure_factor_coef Fsqd
_refine_ls_weighting_details 'calc w=1/[\s^2^(Fo^2^)+(0.0000P)^2^+102.8353P] where P=(Fo^2^+2Fc^2^)/3'
_refine_ls_weighting_scheme calc
_refine_ls_wR_factor_gt 0.1105
_refine_ls_wR_factor_ref 0.1468
_reflns_number_gt 16280
_reflns_number_total 28036
_reflns_threshold_expression >2sigma(I)
_cod_data_source_file ic901327m_si_002_03.cif
_cod_data_source_block ys16
_cod_depositor_comments
;
The following automatic conversions were performed:
'_symmetry_cell_setting' value 'Monoclinic' changed to 'monoclinic'
according to '/home/saulius/struct/CIF-dictionaries/cif_core.dic'
dictionary named 'cif_core.dic' version 2.4.1 from
2010-06-29.

'_exptl_absorpt_correction_type' value 'Multi-scan' changed
to 'multi-scan' according to
'/home/saulius/struct/CIF-dictionaries/cif_core.dic' dictionary named
'cif_core.dic' version 2.4.1 from 2010-06-29.

Automatic conversion script
Id: cif_fix_enum 1527 2010-12-29 10:47:43Z saulius 
;
_cod_original_cell_volume 22175(6)
_cod_original_sg_symbol_H-M 'C c'
_cod_database_code 4303382

loop_
_symmetry_equiv_pos_as_xyz
'x, y, z'
'x, -y, z+1/2'
'x+1/2, y+1/2, z'
'x+1/2, -y+1/2, z+1/2'

loop_
_atom_site_label
_atom_site_type_symbol
_atom_site_fract_x
_atom_site_fract_y
_atom_site_fract_z
_atom_site_U_iso_or_equiv
_atom_site_adp_type
_atom_site_occupancy
_atom_site_symmetry_multiplicity
_atom_site_calc_flag
_atom_site_refinement_flags
_atom_site_disorder_assembly
_atom_site_disorder_group
Sm1 Sm 0.12606(3) 0.22519(3) 0.11890(2) 0.0469(2) Uani 1 1 d . . .
Sm1' Sm 0.34770(3) 0.47306(3) 0.37927(2) 0.0495(2) Uani 1 1 d . . .
Sm2 Sm 0.37106(3) -0.00160(3) 0.38563(2) 0.04843(19) Uani 1 1 d . . .
Sm2' Sm 0.59625(3) 0.25063(3) 0.12306(2) 0.04946(19) Uani 1 1 d . . .
Si1 Si 0.04433(19) 0.34958(16) 0.12122(15) 0.0597(12) Uani 1 1 d . . .
Si1' Si 0.3549(2) 0.5143(2) 0.49107(17) 0.0624(14) Uani 1 1 d . . .
Si2 Si 0.11436(18) 0.26531(17) 0.00636(15) 0.0534(13) Uani 1 1 d . . .
Si2' Si 0.4298(2) 0.59610(16) 0.37671(16) 0.0658(14) Uani 1 1 d . . .
Si3 Si 0.24697(18) -0.08155(18) 0.38379(15) 0.0614(12) Uani 1 1 d . . .
Si3' Si 0.7213(2) 0.1714(2) 0.1334(2) 0.0896(18) Uani 1 1 d . . .
Si4 Si 0.3463(2) 0.00118(18) 0.49877(15) 0.0566(12) Uani 1 1 d . . .
Si4' Si 0.6254(2) 0.2529(2) 0.01151(16) 0.0623(14) Uani 1 1 d . . .
O1 O 0.1636(5) 0.2578(6) 0.1912(4) 0.086(4) Uani 1 1 d . . .
O1' O 0.3164(6) 0.5016(5) 0.3036(4) 0.089(4) Uani 1 1 d . . .
O2 O 0.1254(5) 0.1332(4) 0.0861(4) 0.080(4) Uani 1 1 d . . .
O2' O 0.3501(5) 0.3831(4) 0.4145(4) 0.082(4) Uani 1 1 d . . .
O3 O 0.4677(4) -0.0010(5) 0.4175(4) 0.079(3) Uani 1 1 d . . .
O3' O 0.5021(4) 0.2517(5) 0.0865(4) 0.078(3) Uani 1 1 d . . .
O4 O 0.3292(6) 0.0285(5) 0.3136(4) 0.096(4) Uani 1 1 d . . .
O4' O 0.6261(7) 0.2838(6) 0.1972(4) 0.106(5) Uani 1 1 d . . .
N1 N 0.0412(4) 0.2000(4) 0.1477(3) 0.044(3) Uani 1 1 d U . .
N1' N 0.2523(5) 0.4891(5) 0.3957(4) 0.056(4) Uani 1 1 d . . .
N2 N 0.0496(5) 0.2845(5) 0.1263(4) 0.061(4) Uani 1 1 d . . .
N2' N 0.3186(5) 0.5050(4) 0.4471(3) 0.050(3) Uani 1 1 d . . .
N3 N 0.2195(5) 0.2393(5) 0.0999(4) 0.051(3) Uani 1 1 d . . .
N3' N 0.4356(4) 0.4471(4) 0.3548(3) 0.044(3) Uani 1 1 d . . .
N4 N 0.1539(5) 0.2567(4) 0.0506(4) 0.052(3) Uani 1 1 d . . .
N4' N 0.4265(4) 0.5314(4) 0.3718(3) 0.043(3) Uani 1 1 d . . .
N5 N 0.3900(5) -0.0920(4) 0.3560(4) 0.047(3) Uani 1 1 d . . .
N5' N 0.5746(5) 0.1566(5) 0.1492(4) 0.053(3) Uani 1 1 d . . .
N6 N 0.3098(4) -0.0798(4) 0.3775(3) 0.045(3) Uani 1 1 d . . .
N6' N 0.6544(5) 0.1750(5) 0.1346(4) 0.060(4) Uani 1 1 d . . .
N7 N 0.3588(5) 0.0957(4) 0.4058(4) 0.053(3) Uani 1 1 d . . .
N7' N 0.6075(5) 0.3461(4) 0.1026(4) 0.050(3) Uani 1 1 d . . .
N8 N 0.3483(5) 0.0350(4) 0.4552(3) 0.047(3) Uani 1 1 d . . .
N8' N 0.6202(5) 0.2869(4) 0.0550(3) 0.047(3) Uani 1 1 d . . .
C1 C 0.0125(6) 0.1590(5) 0.1622(5) 0.054(4) Uani 1 1 d . . .
C1' C 0.2020(8) 0.4888(8) 0.3779(5) 0.066(5) Uani 1 1 d . . .
C2 C -0.0292(7) 0.1382(6) 0.1383(5) 0.061(5) Uani 1 1 d . . .
C2' C 0.1780(7) 0.4414(8) 0.3663(5) 0.069(5) Uani 1 1 d . . .
C3 C -0.0538(8) 0.0924(7) 0.1520(7) 0.087(7) Uani 1 1 d . . .
H3A H -0.0814 0.0779 0.1358 0.104 Uiso 1 1 calc R . .
C3' C 0.1305(8) 0.4422(10) 0.3418(6) 0.100(7) Uani 1 1 d . . .
H3'A H 0.1151 0.4111 0.3339 0.120 Uiso 1 1 calc R . .
C4 C -0.0371(10) 0.0708(8) 0.1880(8) 0.097(8) Uani 1 1 d . . .
H4A H -0.0534 0.0416 0.1968 0.116 Uiso 1 1 calc R . .
C4' C 0.1066(9) 0.4861(12) 0.3295(7) 0.109(8) Uani 1 1 d . . .
H4'A H 0.0754 0.4860 0.3132 0.130 Uiso 1 1 calc R . .
C5 C 0.0049(9) 0.0921(7) 0.2126(7) 0.091(7) Uani 1 1 d . . .
H5A H 0.0167 0.0767 0.2374 0.109 Uiso 1 1 calc R . .
C5' C 0.1310(9) 0.5320(10) 0.3424(6) 0.095(7) Uani 1 1 d . . .
H5'A H 0.1149 0.5628 0.3343 0.114 Uiso 1 1 calc R . .
C6 C 0.0289(8) 0.1364(7) 0.1995(6) 0.067(5) Uani 1 1 d . . .
C6' C 0.1778(7) 0.5347(7) 0.3667(5) 0.064(5) Uani 1 1 d . . .
C7 C 0.0726(8) 0.1594(7) 0.2266(5) 0.074(5) Uani 1 1 d . . .
H7A H 0.0797 0.1935 0.2158 0.089 Uiso 1 1 calc R . .
C7' C 0.1991(8) 0.5875(6) 0.3777(6) 0.075(5) Uani 1 1 d . . .
H7'A H 0.2299 0.5820 0.3968 0.089 Uiso 1 1 calc R . .
C8 C 0.1212(8) 0.1266(8) 0.2252(6) 0.094(6) Uani 1 1 d . . .
H8A H 0.1288 0.1234 0.1973 0.142 Uiso 1 1 calc R . .
H8B H 0.1156 0.0930 0.2361 0.142 Uiso 1 1 calc R . .
H8C H 0.1495 0.1428 0.2412 0.142 Uiso 1 1 calc R . .
C8' C 0.2172(13) 0.6130(10) 0.3405(10) 0.167(14) Uani 1 1 d . . .
H8'A H 0.2386 0.5896 0.3273 0.250 Uiso 1 1 calc R . .
H8'B H 0.2365 0.6434 0.3487 0.250 Uiso 1 1 calc R . .
H8'C H 0.1880 0.6223 0.3218 0.250 Uiso 1 1 calc R . .
C9 C 0.0614(10) 0.1661(9) 0.2701(7) 0.109(8) Uani 1 1 d . . .
H9A H 0.0318 0.1877 0.2710 0.164 Uiso 1 1 calc R . .
H9B H 0.0905 0.1818 0.2857 0.164 Uiso 1 1 calc R . .
H9C H 0.0549 0.1331 0.2817 0.164 Uiso 1 1 calc R . .
C9' C 0.1628(10) 0.6188(9) 0.4004(8) 0.145(10) Uani 1 1 d . . .
H9'A H 0.1525 0.5989 0.4228 0.218 Uiso 1 1 calc R . .
H9'B H 0.1331 0.6277 0.3821 0.218 Uiso 1 1 calc R . .
H9'C H 0.1798 0.6496 0.4107 0.218 Uiso 1 1 calc R . .
C10 C -0.0498(7) 0.1573(6) 0.0968(6) 0.072(5) Uani 1 1 d . . .
H10A H -0.0350 0.1917 0.0942 0.086 Uiso 1 1 calc R . .
C10' C 0.2042(9) 0.3921(9) 0.3785(6) 0.092(7) Uani 1 1 d . . .
H10B H 0.2292 0.3983 0.4023 0.111 Uiso 1 1 calc R . .
C11 C -0.0309(9) 0.1251(8) 0.0618(6) 0.105(7) Uani 1 1 d . . .
H11A H 0.0058 0.1210 0.0665 0.157 Uiso 1 1 calc R . .
H11B H -0.0395 0.1424 0.0362 0.157 Uiso 1 1 calc R . .
H11C H -0.0470 0.0919 0.0610 0.157 Uiso 1 1 calc R . .
C11' C 0.2325(11) 0.3722(10) 0.3434(8) 0.170(14) Uani 1 1 d . . .
H11D H 0.2542 0.3989 0.3345 0.255 Uiso 1 1 calc R . .
H11E H 0.2081 0.3620 0.3210 0.255 Uiso 1 1 calc R . .
H11F H 0.2532 0.3430 0.3526 0.255 Uiso 1 1 calc R . .
C12 C -0.1068(7) 0.1647(8) 0.0908(7) 0.106(7) Uani 1 1 d . . .
H12A H -0.1174 0.1852 0.1127 0.159 Uiso 1 1 calc R . .
H12B H -0.1235 0.1318 0.0906 0.159 Uiso 1 1 calc R . .
H12C H -0.1161 0.1818 0.0651 0.159 Uiso 1 1 calc R . .
C12' C 0.1673(13) 0.3488(9) 0.3890(10) 0.192(15) Uani 1 1 d . . .
H12D H 0.1489 0.3596 0.4113 0.288 Uiso 1 1 calc R . .
H12E H 0.1867 0.3183 0.3966 0.288 Uiso 1 1 calc R . .
H12F H 0.1433 0.3416 0.3655 0.288 Uiso 1 1 calc R . .
C13 C 0.0224(6) 0.2499(5) 0.1439(4) 0.044(4) Uani 1 1 d . . .
C13' C 0.2678(7) 0.4998(5) 0.4351(5) 0.057(4) Uani 1 1 d . . .
C14 C -0.0278(6) 0.2625(5) 0.1611(5) 0.048(4) Uani 1 1 d . . .
C14' C 0.2285(6) 0.5029(6) 0.4656(4) 0.054(4) Uani 1 1 d . . .
C15 C -0.0685(7) 0.2849(6) 0.1353(5) 0.063(5) Uani 1 1 d . . .
H15A H -0.0645 0.2906 0.1078 0.076 Uiso 1 1 calc R . .
C15' C 0.2265(7) 0.5481(5) 0.4889(5) 0.063(5) Uani 1 1 d . . .
H15B H 0.2468 0.5761 0.4834 0.076 Uiso 1 1 calc R . .
C16 C -0.1128(7) 0.2981(7) 0.1499(6) 0.079(5) Uani 1 1 d . . .
H16A H -0.1390 0.3120 0.1320 0.094 Uiso 1 1 calc R . .
C16' C 0.1944(7) 0.5514(7) 0.5203(5) 0.080(6) Uani 1 1 d . . .
H16B H 0.1930 0.5817 0.5352 0.096 Uiso 1 1 calc R . .
C17 C -0.1207(8) 0.2922(8) 0.1895(7) 0.091(6) Uani 1 1 d . . .
H17A H -0.1515 0.3020 0.1992 0.109 Uiso 1 1 calc R . .
C17' C 0.1656(7) 0.5105(8) 0.5288(5) 0.079(6) Uani 1 1 d . . .
H17B H 0.1437 0.5129 0.5493 0.095 Uiso 1 1 calc R . .
C18 C -0.0810(9) 0.2709(8) 0.2150(6) 0.099(7) Uani 1 1 d . . .
H18A H -0.0845 0.2672 0.2428 0.119 Uiso 1 1 calc R . .
C18' C 0.1682(7) 0.4666(7) 0.5080(6) 0.084(6) Uani 1 1 d . . .
H18B H 0.1494 0.4381 0.5151 0.100 Uiso 1 1 calc R . .
C19 C -0.0363(7) 0.2551(6) 0.2002(5) 0.067(5) Uani 1 1 d . . .
H19A H -0.0113 0.2388 0.2179 0.080 Uiso 1 1 calc R . .
C19' C 0.1991(7) 0.4632(6) 0.4757(5) 0.070(5) Uani 1 1 d . . .
H19B H 0.1993 0.4327 0.4609 0.084 Uiso 1 1 calc R . .
C20 C 0.1113(7) 0.3711(6) 0.1125(6) 0.074(6) Uani 1 1 d . . .
H20A H 0.1349 0.3614 0.1356 0.111 Uiso 1 1 calc R . .
H20B H 0.1117 0.4078 0.1093 0.111 Uiso 1 1 calc R . .
H20C H 0.1212 0.3550 0.0882 0.111 Uiso 1 1 calc R . .
C20' C 0.3659(7) 0.5827(6) 0.5005(5) 0.084(6) Uani 1 1 d . . .
H20D H 0.3341 0.5991 0.5051 0.126 Uiso 1 1 calc R . .
H20E H 0.3793 0.5981 0.4772 0.126 Uiso 1 1 calc R . .
H20F H 0.3902 0.5871 0.5243 0.126 Uiso 1 1 calc R . .
C21 C 0.0247(9) 0.3846(7) 0.1658(6) 0.099(7) Uani 1 1 d . . .
H21A H -0.0094 0.3743 0.1707 0.149 Uiso 1 1 calc R . .
H21B H 0.0251 0.4210 0.1605 0.149 Uiso 1 1 calc R . .
H21C H 0.0481 0.3770 0.1895 0.149 Uiso 1 1 calc R . .
C21' C 0.3331(8) 0.4813(7) 0.5361(5) 0.096(7) Uani 1 1 d . . .
H21D H 0.3006 0.4953 0.5418 0.145 Uiso 1 1 calc R . .
H21E H 0.3580 0.4864 0.5594 0.145 Uiso 1 1 calc R . .
H21F H 0.3294 0.4452 0.5305 0.145 Uiso 1 1 calc R . .
C22 C 0.0018(8) 0.3693(6) 0.0748(6) 0.094(6) Uani 1 1 d . . .
H22A H -0.0331 0.3601 0.0781 0.142 Uiso 1 1 calc R . .
H22B H 0.0124 0.3522 0.0512 0.142 Uiso 1 1 calc R . .
H22C H 0.0041 0.4059 0.0712 0.142 Uiso 1 1 calc R . .
C22' C 0.4185(7) 0.4859(7) 0.4825(5) 0.066(5) Uani 1 1 d . . .
H22D H 0.4146 0.4497 0.4773 0.099 Uiso 1 1 calc R . .
H22E H 0.4423 0.4913 0.5063 0.099 Uiso 1 1 calc R . .
H22F H 0.4312 0.5023 0.4593 0.099 Uiso 1 1 calc R . .
C23 C 0.2699(7) 0.2428(8) 0.1190(5) 0.058(5) Uani 1 1 d . . .
C23' C 0.4640(6) 0.4029(5) 0.3445(5) 0.050(4) Uani 1 1 d . . .
C24 C 0.2945(6) 0.2904(7) 0.1300(5) 0.059(4) Uani 1 1 d . . .
C24' C 0.4452(8) 0.3754(6) 0.3083(5) 0.058(5) Uani 1 1 d . . .
C25 C 0.3394(7) 0.2892(8) 0.1572(5) 0.075(5) Uani 1 1 d . . .
H25A H 0.3551 0.3202 0.1652 0.090 Uiso 1 1 calc R . .
C25' C 0.4701(9) 0.3287(7) 0.3000(6) 0.086(6) Uani 1 1 d . . .
H25B H 0.4604 0.3112 0.2757 0.103 Uiso 1 1 calc R . .
C26 C 0.3614(7) 0.2440(10) 0.1726(5) 0.087(6) Uani 1 1 d . . .
H26A H 0.3908 0.2444 0.1911 0.105 Uiso 1 1 calc R . .
C26' C 0.5072(9) 0.3094(7) 0.3267(7) 0.087(7) Uani 1 1 d . . .
H26B H 0.5208 0.2772 0.3216 0.104 Uiso 1 1 calc R . .
C27 C 0.3382(8) 0.1978(8) 0.1595(6) 0.078(5) Uani 1 1 d . . .
H27A H 0.3525 0.1669 0.1694 0.094 Uiso 1 1 calc R . .
C27' C 0.5264(8) 0.3366(6) 0.3621(5) 0.071(5) Uani 1 1 d . . .
H27B H 0.5541 0.3235 0.3790 0.086 Uiso 1 1 calc R . .
C28 C 0.2949(8) 0.1968(8) 0.1323(6) 0.073(5) Uani 1 1 d . . .
C28' C 0.5040(6) 0.3825(6) 0.3720(5) 0.053(4) Uani 1 1 d . . .
C29 C 0.2714(8) 0.1436(8) 0.1208(7) 0.092(6) Uani 1 1 d . . .
H29A H 0.2467 0.1491 0.0967 0.111 Uiso 1 1 calc R . .
C29' C 0.5234(7) 0.4093(6) 0.4110(5) 0.061(4) Uani 1 1 d . . .
H29B H 0.5074 0.4434 0.4106 0.073 Uiso 1 1 calc R . .
C30 C 0.3122(9) 0.1068(9) 0.1073(8) 0.140(10) Uani 1 1 d . . .
H30A H 0.3294 0.1227 0.0861 0.210 Uiso 1 1 calc R . .
H30B H 0.2960 0.0755 0.0970 0.210 Uiso 1 1 calc R . .
H30C H 0.3368 0.0989 0.1302 0.210 Uiso 1 1 calc R . .
C30' C 0.5046(8) 0.3786(7) 0.4480(5) 0.088(6) Uani 1 1 d . . .
H30D H 0.5167 0.3954 0.4732 0.132 Uiso 1 1 calc R . .
H30E H 0.5179 0.3441 0.4481 0.132 Uiso 1 1 calc R . .
H30F H 0.4677 0.3775 0.4452 0.132 Uiso 1 1 calc R . .
C31 C 0.2403(10) 0.1208(8) 0.1543(7) 0.129(10) Uani 1 1 d . . .
H31A H 0.2150 0.1453 0.1609 0.193 Uiso 1 1 calc R . .
H31B H 0.2632 0.1133 0.1784 0.193 Uiso 1 1 calc R . .
H31C H 0.2236 0.0897 0.1443 0.193 Uiso 1 1 calc R . .
C31' C 0.5819(8) 0.4171(7) 0.4165(6) 0.096(6) Uani 1 1 d . . .
H31D H 0.5921 0.4373 0.3942 0.144 Uiso 1 1 calc R . .
H31E H 0.5987 0.3842 0.4169 0.144 Uiso 1 1 calc R . .
H31F H 0.5916 0.4347 0.4419 0.144 Uiso 1 1 calc R . .
C32 C 0.2689(7) 0.3417(7) 0.1148(5) 0.068(5) Uani 1 1 d . . .
H32A H 0.2378 0.3344 0.0964 0.082 Uiso 1 1 calc R . .
C32' C 0.4014(8) 0.3940(6) 0.2791(5) 0.068(5) Uani 1 1 d . . .
H32B H 0.3932 0.4289 0.2877 0.081 Uiso 1 1 calc R . .
C33 C 0.3053(8) 0.3737(9) 0.0926(7) 0.134(10) Uani 1 1 d . . .
H33A H 0.2887 0.4051 0.0834 0.201 Uiso 1 1 calc R . .
H33B H 0.3151 0.3548 0.0695 0.201 Uiso 1 1 calc R . .
H33C H 0.3354 0.3815 0.1109 0.201 Uiso 1 1 calc R . .
C33' C 0.4161(10) 0.3983(9) 0.2342(6) 0.114(9) Uani 1 1 d . . .
H33D H 0.3869 0.4101 0.2166 0.170 Uiso 1 1 calc R . .
H33E H 0.4265 0.3651 0.2251 0.170 Uiso 1 1 calc R . .
H33F H 0.4439 0.4223 0.2334 0.170 Uiso 1 1 calc R . .
C34 C 0.2547(10) 0.3734(9) 0.1518(8) 0.107(8) Uani 1 1 d . . .
H34A H 0.2388 0.4051 0.1423 0.160 Uiso 1 1 calc R . .
H34B H 0.2852 0.3808 0.1696 0.160 Uiso 1 1 calc R . .
H34C H 0.2312 0.3541 0.1664 0.160 Uiso 1 1 calc R . .
C34' C 0.3524(8) 0.3625(8) 0.2788(6) 0.100(7) Uani 1 1 d . . .
H34D H 0.3432 0.3594 0.3062 0.150 Uiso 1 1 calc R . .
H34E H 0.3579 0.3288 0.2680 0.150 Uiso 1 1 calc R . .
H34F H 0.3251 0.3793 0.2620 0.150 Uiso 1 1 calc R . .
C35 C 0.2037(5) 0.2521(5) 0.0609(4) 0.043(3) Uani 1 1 d . . .
C35' C 0.4549(6) 0.4946(6) 0.3566(4) 0.048(4) Uani 1 1 d . . .
C36 C 0.2415(5) 0.2594(5) 0.0304(4) 0.044(4) Uani 1 1 d . . .
C36' C 0.5063(6) 0.5052(5) 0.3431(5) 0.052(4) Uani 1 1 d . . .
C37 C 0.2410(6) 0.3019(5) 0.0046(5) 0.062(4) Uani 1 1 d . . .
H37A H 0.2179 0.3284 0.0082 0.074 Uiso 1 1 calc R . .
C37' C 0.5169(8) 0.4879(6) 0.3031(5) 0.071(5) Uani 1 1 d . . .
H37B H 0.4922 0.4706 0.2858 0.086 Uiso 1 1 calc R . .
C38 C 0.2729(7) 0.3067(6) -0.0261(5) 0.068(5) Uani 1 1 d . . .
H38A H 0.2716 0.3361 -0.0424 0.081 Uiso 1 1 calc R . .
C38' C 0.5668(8) 0.4982(8) 0.2913(7) 0.091(6) Uani 1 1 d . . .
H38B H 0.5752 0.4871 0.2659 0.109 Uiso 1 1 calc R . .
C39 C 0.3070(7) 0.2674(7) -0.0323(5) 0.071(5) Uani 1 1 d . . .
H39A H 0.3290 0.2699 -0.0527 0.085 Uiso 1 1 calc R . .
C39' C 0.6023(9) 0.5243(9) 0.3168(8) 0.103(8) Uani 1 1 d . . .
H39B H 0.6349 0.5299 0.3087 0.123 Uiso 1 1 calc R . .
C40 C 0.3078(7) 0.2247(8) -0.0079(6) 0.082(6) Uani 1 1 d . . .
H40A H 0.3304 0.1981 -0.0121 0.099 Uiso 1 1 calc R . .
C40' C 0.5907(7) 0.5429(7) 0.3547(7) 0.093(6) Uani 1 1 d . . .
H40B H 0.6147 0.5618 0.3714 0.111 Uiso 1 1 calc R . .
C41 C 0.2756(7) 0.2200(6) 0.0230(5) 0.064(5) Uani 1 1 d . . .
H41A H 0.2768 0.1903 0.0389 0.076 Uiso 1 1 calc R . .
C41' C 0.5418(7) 0.5321(6) 0.3669(6) 0.068(5) Uani 1 1 d . . .
H41B H 0.5339 0.5439 0.3923 0.081 Uiso 1 1 calc R . .
C42 C 0.1018(7) 0.3361(6) -0.0063(5) 0.076(5) Uani 1 1 d . . .
H42A H 0.0911 0.3534 0.0173 0.115 Uiso 1 1 calc R . .
H42B H 0.0753 0.3389 -0.0286 0.115 Uiso 1 1 calc R . .
H42C H 0.1328 0.3518 -0.0138 0.115 Uiso 1 1 calc R . .
C42' C 0.3615(8) 0.6173(6) 0.3800(6) 0.085(7) Uani 1 1 d . . .
H42D H 0.3482 0.6003 0.4026 0.128 Uiso 1 1 calc R . .
H42E H 0.3409 0.6084 0.3551 0.128 Uiso 1 1 calc R . .
H42F H 0.3606 0.6539 0.3839 0.128 Uiso 1 1 calc R . .
C43 C 0.1343(7) 0.2334(6) -0.0412(5) 0.078(5) Uani 1 1 d . . .
H43A H 0.1409 0.1976 -0.0358 0.117 Uiso 1 1 calc R . .
H43B H 0.1649 0.2496 -0.0488 0.117 Uiso 1 1 calc R . .
H43C H 0.1072 0.2368 -0.0631 0.117 Uiso 1 1 calc R . .
C43' C 0.4552(9) 0.6302(7) 0.3313(7) 0.117(9) Uani 1 1 d . . .
H43D H 0.4903 0.6204 0.3296 0.175 Uiso 1 1 calc R . .
H43E H 0.4532 0.6668 0.3349 0.175 Uiso 1 1 calc R . .
H43F H 0.4347 0.6205 0.3064 0.175 Uiso 1 1 calc R . .
C44 C 0.0512(8) 0.2374(7) 0.0167(6) 0.082(6) Uani 1 1 d . . .
H44A H 0.0555 0.2015 0.0233 0.123 Uiso 1 1 calc R . .
H44B H 0.0271 0.2410 -0.0073 0.123 Uiso 1 1 calc R . .
H44C H 0.0386 0.2552 0.0392 0.123 Uiso 1 1 calc R . .
C44' C 0.4694(8) 0.6192(7) 0.4236(6) 0.093(6) Uani 1 1 d . . .
H44D H 0.4581 0.6028 0.4473 0.140 Uiso 1 1 calc R . .
H44E H 0.4657 0.6558 0.4260 0.140 Uiso 1 1 calc R . .
H44F H 0.5049 0.6110 0.4217 0.140 Uiso 1 1 calc R . .
C45 C 0.2128(9) 0.2479(11) 0.2145(7) 0.113(8) Uani 1 1 d . . .
H45A H 0.2413 0.2544 0.1985 0.136 Uiso 1 1 calc R . .
H45B H 0.2150 0.2130 0.2251 0.136 Uiso 1 1 calc R . .
C45' C 0.2698(9) 0.4972(14) 0.2791(9) 0.158(12) Uani 1 1 d . . .
H45C H 0.2435 0.5170 0.2909 0.189 Uiso 1 1 calc R . .
H45D H 0.2590 0.4614 0.2775 0.189 Uiso 1 1 calc R . .
C46 C 0.2107(15) 0.290(2) 0.2510(9) 0.35(4) Uani 1 1 d . . .
H46A H 0.2318 0.2800 0.2758 0.419 Uiso 1 1 calc R . .
H46B H 0.2200 0.3242 0.2427 0.419 Uiso 1 1 calc R . .
C46' C 0.2762(18) 0.5157(16) 0.2401(13) 0.26(2) Uani 1 1 d U . .
H46C H 0.2459 0.5339 0.2282 0.307 Uiso 1 1 calc R . .
H46D H 0.2843 0.4882 0.2219 0.307 Uiso 1 1 calc R . .
C47 C 0.1542(16) 0.2849(17) 0.2550(12) 0.226(18) Uani 1 1 d U . .
H47A H 0.1449 0.2507 0.2636 0.271 Uiso 1 1 calc R . .
H47B H 0.1420 0.3106 0.2731 0.271 Uiso 1 1 calc R . .
C47' C 0.3242(19) 0.5543(18) 0.2500(15) 0.26(2) Uani 1 1 d U . .
H47C H 0.3436 0.5579 0.2265 0.318 Uiso 1 1 calc R . .
H47D H 0.3128 0.5880 0.2578 0.318 Uiso 1 1 calc R . .
C48 C 0.1379(10) 0.2944(11) 0.2140(6) 0.124(10) Uani 1 1 d . . .
H48A H 0.1469 0.3292 0.2066 0.149 Uiso 1 1 calc R . .
H48C H 0.1010 0.2903 0.2088 0.149 Uiso 1 1 calc R . .
C48' C 0.3531(11) 0.5309(11) 0.2818(8) 0.125(10) Uani 1 1 d . . .
H48B H 0.3708 0.5563 0.2998 0.150 Uiso 1 1 calc R . .
H48D H 0.3784 0.5081 0.2718 0.150 Uiso 1 1 calc R . .
C49 C 0.1427(9) 0.1217(6) 0.0476(5) 0.089(6) Uani 1 1 d . . .
H49A H 0.1762 0.1370 0.0458 0.107 Uiso 1 1 calc R . .
H49B H 0.1189 0.1357 0.0258 0.107 Uiso 1 1 calc R . .
C49' C 0.3267(10) 0.3699(7) 0.4506(7) 0.125(10) Uani 1 1 d . . .
H49C H 0.3434 0.3889 0.4737 0.150 Uiso 1 1 calc R . .
H49D H 0.2908 0.3800 0.4471 0.150 Uiso 1 1 calc R . .
C50 C 0.1458(9) 0.0660(6) 0.0436(7) 0.108(8) Uani 1 1 d . . .
H50A H 0.1801 0.0538 0.0528 0.129 Uiso 1 1 calc R . .
H50B H 0.1371 0.0555 0.0154 0.129 Uiso 1 1 calc R . .
C50' C 0.3299(12) 0.3192(8) 0.4586(8) 0.150(12) Uani 1 1 d . . .
H50C H 0.2967 0.3030 0.4522 0.180 Uiso 1 1 calc R . .
H50D H 0.3410 0.3136 0.4874 0.180 Uiso 1 1 calc R . .
C51 C 0.1073(11) 0.0457(7) 0.0705(7) 0.137(11) Uani 1 1 d . . .
H51A H 0.0736 0.0422 0.0553 0.164 Uiso 1 1 calc R . .
H51B H 0.1179 0.0126 0.0821 0.164 Uiso 1 1 calc R . .
C51' C 0.3671(9) 0.2973(7) 0.4334(6) 0.101(7) Uani 1 1 d . . .
H51C H 0.3556 0.2640 0.4227 0.121 Uiso 1 1 calc R . .
H51D H 0.4003 0.2931 0.4492 0.121 Uiso 1 1 calc R . .
C52 C 0.1069(8) 0.0858(6) 0.1030(6) 0.090(7) Uani 1 1 d . . .
H52A H 0.0724 0.0905 0.1107 0.108 Uiso 1 1 calc R . .
H52B H 0.1291 0.0757 0.1272 0.108 Uiso 1 1 calc R . .
C52' C 0.3705(9) 0.3345(7) 0.3998(6) 0.091(6) Uani 1 1 d . . .
H52C H 0.4058 0.3388 0.3940 0.109 Uiso 1 1 calc R . .
H52D H 0.3501 0.3230 0.3751 0.109 Uiso 1 1 calc R . .
C53 C 0.4299(6) -0.1219(5) 0.3403(4) 0.050(4) Uani 1 1 d . . .
C53' C 0.5335(6) 0.1264(5) 0.1580(4) 0.046(4) Uani 1 1 d . . .
C54 C 0.4532(6) -0.1625(6) 0.3634(5) 0.059(4) Uani 1 1 d . . .
C54' C 0.5121(6) 0.0887(6) 0.1321(5) 0.056(4) Uani 1 1 d . . .
C55 C 0.4946(7) -0.1874(7) 0.3490(6) 0.078(5) Uani 1 1 d . . .
H55A H 0.5114 -0.2136 0.3644 0.093 Uiso 1 1 calc R . .
C55' C 0.4670(7) 0.0628(7) 0.1408(7) 0.085(6) Uani 1 1 d . . .
H55B H 0.4509 0.0391 0.1225 0.102 Uiso 1 1 calc R . .
C56 C 0.5114(9) -0.1733(10) 0.3113(8) 0.106(8) Uani 1 1 d . . .
H56A H 0.5384 -0.1910 0.3013 0.128 Uiso 1 1 calc R . .
C56' C 0.4476(8) 0.0739(8) 0.1775(7) 0.084(6) Uani 1 1 d . . .
H56B H 0.4192 0.0554 0.1842 0.101 Uiso 1 1 calc R . .
C57 C 0.4894(7) -0.1362(8) 0.2908(6) 0.084(6) Uani 1 1 d . . .
H57A H 0.5018 -0.1272 0.2662 0.100 Uiso 1 1 calc R . .
C57' C 0.4678(8) 0.1101(8) 0.2040(6) 0.086(6) Uani 1 1 d . . .
H57B H 0.4524 0.1172 0.2277 0.103 Uiso 1 1 calc R . .
C58 C 0.4476(7) -0.1082(6) 0.3030(5) 0.058(5) Uani 1 1 d . . .
C58' C 0.5118(7) 0.1366(6) 0.1957(5) 0.060(5) Uani 1 1 d . . .
C59 C 0.4252(7) -0.0629(7) 0.2783(5) 0.074(5) Uani 1 1 d . . .
H59A H 0.3952 -0.0514 0.2915 0.089 Uiso 1 1 calc R . .
C59' C 0.5349(7) 0.1765(6) 0.2256(5) 0.072(5) Uani 1 1 d . . .
H59B H 0.5677 0.1873 0.2164 0.087 Uiso 1 1 calc R . .
C60 C 0.4050(10) -0.0756(9) 0.2322(7) 0.112(8) Uani 1 1 d . . .
H60A H 0.3912 -0.0450 0.2189 0.168 Uiso 1 1 calc R . .
H60B H 0.3786 -0.1015 0.2316 0.168 Uiso 1 1 calc R . .
H60C H 0.4329 -0.0882 0.2182 0.168 Uiso 1 1 calc R . .
C60' C 0.5460(10) 0.1556(9) 0.2677(6) 0.120(9) Uani 1 1 d . . .
H60D H 0.5693 0.1271 0.2674 0.180 Uiso 1 1 calc R . .
H60E H 0.5146 0.1442 0.2775 0.180 Uiso 1 1 calc R . .
H60F H 0.5613 0.1820 0.2855 0.180 Uiso 1 1 calc R . .
C61 C 0.4615(10) -0.0159(8) 0.2780(8) 0.131(9) Uani 1 1 d . . .
H61A H 0.4728 -0.0059 0.3056 0.196 Uiso 1 1 calc R . .
H61B H 0.4435 0.0123 0.2641 0.196 Uiso 1 1 calc R . .
H61C H 0.4908 -0.0248 0.2641 0.196 Uiso 1 1 calc R . .
C61' C 0.5017(9) 0.2224(8) 0.2253(7) 0.128(10) Uani 1 1 d . . .
H61D H 0.4955 0.2354 0.1979 0.192 Uiso 1 1 calc R . .
H61E H 0.5184 0.2484 0.2427 0.192 Uiso 1 1 calc R . .
H61F H 0.4696 0.2133 0.2352 0.192 Uiso 1 1 calc R . .
C62 C 0.4385(7) -0.1776(6) 0.4054(5) 0.069(5) Uani 1 1 d . . .
H62A H 0.4050 -0.1620 0.4081 0.082 Uiso 1 1 calc R . .
C62' C 0.5328(7) 0.0782(6) 0.0906(5) 0.061(4) Uani 1 1 d . . .
H62B H 0.5665 0.0947 0.0907 0.073 Uiso 1 1 calc R . .
C63 C 0.4320(9) -0.2354(6) 0.4103(7) 0.105(8) Uani 1 1 d . . .
H63A H 0.4221 -0.2426 0.4371 0.157 Uiso 1 1 calc R . .
H63B H 0.4640 -0.2524 0.4071 0.157 Uiso 1 1 calc R . .
H63C H 0.4060 -0.2477 0.3899 0.157 Uiso 1 1 calc R . .
C63' C 0.5388(8) 0.0218(6) 0.0829(6) 0.083(6) Uani 1 1 d . . .
H63D H 0.5618 0.0071 0.1045 0.124 Uiso 1 1 calc R . .
H63E H 0.5527 0.0169 0.0572 0.124 Uiso 1 1 calc R . .
H63F H 0.5059 0.0052 0.0820 0.124 Uiso 1 1 calc R . .
C64 C 0.4754(8) -0.1546(8) 0.4379(6) 0.101(7) Uani 1 1 d . . .
H64A H 0.4654 -0.1636 0.4643 0.151 Uiso 1 1 calc R . .
H64B H 0.4753 -0.1178 0.4350 0.151 Uiso 1 1 calc R . .
H64C H 0.5093 -0.1676 0.4354 0.151 Uiso 1 1 calc R . .
C64' C 0.4959(8) 0.1022(8) 0.0557(5) 0.095(7) Uani 1 1 d . . .
H64D H 0.4924 0.1384 0.0606 0.142 Uiso 1 1 calc R . .
H64E H 0.4629 0.0860 0.0549 0.142 Uiso 1 1 calc R . .
H64F H 0.5097 0.0972 0.0300 0.142 Uiso 1 1 calc R . .
C65 C 0.3429(6) -0.1098(5) 0.3587(4) 0.045(4) Uani 1 1 d . . .
C65' C 0.6232(6) 0.1398(6) 0.1475(5) 0.050(4) Uani 1 1 d . . .
C66 C 0.3256(6) -0.1620(6) 0.3427(5) 0.054(4) Uani 1 1 d . . .
C66' C 0.6364(6) 0.0875(5) 0.1623(5) 0.053(4) Uani 1 1 d . . .
C67 C 0.3058(7) -0.1983(6) 0.3669(5) 0.071(5) Uani 1 1 d . . .
H67A H 0.3044 -0.1904 0.3944 0.085 Uiso 1 1 calc R . .
C67' C 0.6578(7) 0.0533(7) 0.1372(6) 0.079(5) Uani 1 1 d . . .
H67B H 0.6641 0.0639 0.1111 0.094 Uiso 1 1 calc R . .
C68 C 0.2879(8) -0.2458(7) 0.3533(7) 0.089(6) Uani 1 1 d . . .
H68A H 0.2744 -0.2690 0.3710 0.107 Uiso 1 1 calc R . .
C68' C 0.6702(8) 0.0043(7) 0.1493(7) 0.100(7) Uani 1 1 d . . .
H68B H 0.6860 -0.0178 0.1321 0.121 Uiso 1 1 calc R . .
C69 C 0.2906(8) -0.2575(7) 0.3136(7) 0.090(6) Uani 1 1 d . . .
H69A H 0.2802 -0.2898 0.3038 0.108 Uiso 1 1 calc R . .
C69' C 0.6584(10) -0.0129(8) 0.1888(9) 0.117(9) Uani 1 1 d . . .
H69B H 0.6640 -0.0469 0.1970 0.140 Uiso 1 1 calc R . .
C70 C 0.3087(9) -0.2220(8) 0.2875(6) 0.108(7) Uani 1 1 d . . .
H70A H 0.3083 -0.2298 0.2598 0.129 Uiso 1 1 calc R . .
C70' C 0.6394(9) 0.0209(9) 0.2135(8) 0.121(9) Uani 1 1 d . . .
H70B H 0.6331 0.0107 0.2397 0.145 Uiso 1 1 calc R . .
C71 C 0.3281(7) -0.1728(7) 0.3023(6) 0.087(6) Uani 1 1 d . . .
H71A H 0.3417 -0.1493 0.2850 0.105 Uiso 1 1 calc R . .
C71' C 0.6287(8) 0.0701(8) 0.2014(6) 0.097(6) Uani 1 1 d . . .
H71B H 0.6160 0.0928 0.2197 0.117 Uiso 1 1 calc R . .
C72 C 0.2052(8) -0.1061(8) 0.3382(7) 0.113(8) Uani 1 1 d . . .
H72A H 0.2141 -0.1412 0.3330 0.169 Uiso 1 1 calc R . .
H72B H 0.2103 -0.0854 0.3147 0.169 Uiso 1 1 calc R . .
H72C H 0.1698 -0.1043 0.3434 0.169 Uiso 1 1 calc R . .
C72' C 0.7583(9) 0.1466(10) 0.1795(10) 0.175(14) Uani 1 1 d . . .
H72D H 0.7485 0.1644 0.2031 0.262 Uiso 1 1 calc R . .
H72E H 0.7943 0.1519 0.1775 0.262 Uiso 1 1 calc R . .
H72F H 0.7517 0.1105 0.1821 0.262 Uiso 1 1 calc R . .
C73 C 0.2330(7) -0.1180(7) 0.4302(6) 0.090(6) Uani 1 1 d . . .
H73A H 0.2418 -0.1536 0.4271 0.135 Uiso 1 1 calc R . .
H73B H 0.1971 -0.1152 0.4336 0.135 Uiso 1 1 calc R . .
H73C H 0.2529 -0.1040 0.4538 0.135 Uiso 1 1 calc R . .
C73' C 0.7434(9) 0.1339(9) 0.0894(11) 0.189(16) Uani 1 1 d . . .
H73D H 0.7338 0.0984 0.0917 0.284 Uiso 1 1 calc R . .
H73E H 0.7801 0.1365 0.0900 0.284 Uiso 1 1 calc R . .
H73F H 0.7275 0.1477 0.0640 0.284 Uiso 1 1 calc R . .
C74 C 0.2283(9) -0.0119(7) 0.3926(7) 0.097(8) Uani 1 1 d . . .
H74A H 0.2490 0.0014 0.4161 0.145 Uiso 1 1 calc R . .
H74B H 0.1927 -0.0104 0.3972 0.145 Uiso 1 1 calc R . .
H74C H 0.2338 0.0082 0.3689 0.145 Uiso 1 1 calc R . .
C74' C 0.7408(8) 0.2378(7) 0.1261(8) 0.107(9) Uani 1 1 d . . .
H74D H 0.7307 0.2587 0.1480 0.160 Uiso 1 1 calc R . .
H74E H 0.7245 0.2504 0.1005 0.160 Uiso 1 1 calc R . .
H74F H 0.7774 0.2394 0.1259 0.160 Uiso 1 1 calc R . .
C75 C 0.3531(7) 0.1451(5) 0.3858(4) 0.049(4) Uani 1 1 d . . .
C75' C 0.6107(7) 0.3970(6) 0.1212(5) 0.060(5) Uani 1 1 d . . .
C76 C 0.4002(7) 0.1663(6) 0.3732(5) 0.065(5) Uani 1 1 d . . .
C76' C 0.5657(8) 0.4206(6) 0.1306(5) 0.066(5) Uani 1 1 d . . .
C77 C 0.3928(9) 0.2084(7) 0.3464(6) 0.089(6) Uani 1 1 d . . .
H77A H 0.4213 0.2232 0.3363 0.107 Uiso 1 1 calc R . .
C77' C 0.5675(9) 0.4637(6) 0.1567(6) 0.082(6) Uani 1 1 d . . .
H77B H 0.5373 0.4787 0.1638 0.098 Uiso 1 1 calc R . .
C78 C 0.3456(10) 0.2280(7) 0.3347(6) 0.090(7) Uani 1 1 d . . .
H78A H 0.3428 0.2560 0.3168 0.108 Uiso 1 1 calc R . .
C78' C 0.6144(9) 0.4834(7) 0.1715(6) 0.086(6) Uani 1 1 d . . .
H78B H 0.6158 0.5120 0.1887 0.103 Uiso 1 1 calc R . .
C79 C 0.3032(9) 0.2088(7) 0.3478(6) 0.089(6) Uani 1 1 d . . .
H79A H 0.2713 0.2232 0.3391 0.107 Uiso 1 1 calc R . .
C79' C 0.6605(8) 0.4610(6) 0.1612(5) 0.074(5) Uani 1 1 d . . .
H79B H 0.6920 0.4750 0.1713 0.089 Uiso 1 1 calc R . .
C80 C 0.3064(8) 0.1657(6) 0.3754(5) 0.067(5) Uani 1 1 d . . .
C80' C 0.6591(7) 0.4185(5) 0.1361(5) 0.058(4) Uani 1 1 d . . .
C81 C 0.2568(8) 0.1453(8) 0.3884(7) 0.088(6) Uani 1 1 d . . .
H81A H 0.2659 0.1169 0.4074 0.105 Uiso 1 1 calc R . .
C81' C 0.7093(7) 0.3946(7) 0.1258(6) 0.078(5) Uani 1 1 d . . .
H81B H 0.7016 0.3646 0.1082 0.093 Uiso 1 1 calc R . .
C82 C 0.2239(10) 0.1242(11) 0.3551(8) 0.133(11) Uani 1 1 d . . .
H82A H 0.2424 0.0990 0.3411 0.199 Uiso 1 1 calc R . .
H82B H 0.2123 0.1513 0.3364 0.199 Uiso 1 1 calc R . .
H82C H 0.1947 0.1083 0.3654 0.199 Uiso 1 1 calc R . .
C82' C 0.7431(10) 0.3763(9) 0.1673(8) 0.124(9) Uani 1 1 d . . .
H82D H 0.7240 0.3513 0.1811 0.185 Uiso 1 1 calc R . .
H82E H 0.7506 0.4054 0.1848 0.185 Uiso 1 1 calc R . .
H82F H 0.7746 0.3612 0.1605 0.185 Uiso 1 1 calc R . .
C83 C 0.2307(9) 0.1874(8) 0.4129(7) 0.117(8) Uani 1 1 d . . .
H83A H 0.2547 0.1995 0.4350 0.176 Uiso 1 1 calc R . .
H83B H 0.2012 0.1730 0.4239 0.176 Uiso 1 1 calc R . .
H83C H 0.2202 0.2156 0.3951 0.176 Uiso 1 1 calc R . .
C83' C 0.7408(9) 0.4318(8) 0.1042(7) 0.123(9) Uani 1 1 d . . .
H83D H 0.7218 0.4423 0.0790 0.184 Uiso 1 1 calc R . .
H83E H 0.7722 0.4155 0.0984 0.184 Uiso 1 1 calc R . .
H83F H 0.7485 0.4614 0.1212 0.184 Uiso 1 1 calc R . .
C84 C 0.4520(10) 0.1424(8) 0.3838(7) 0.105(8) Uani 1 1 d . . .
H84A H 0.4487 0.1192 0.4070 0.126 Uiso 1 1 calc R . .
C84' C 0.5135(8) 0.4015(7) 0.1151(6) 0.081(6) Uani 1 1 d . . .
H84B H 0.5187 0.3787 0.0921 0.097 Uiso 1 1 calc R . .
C85 C 0.4704(10) 0.1108(9) 0.3512(8) 0.144(12) Uani 1 1 d . . .
H85A H 0.4444 0.0863 0.3417 0.216 Uiso 1 1 calc R . .
H85B H 0.5011 0.0930 0.3617 0.216 Uiso 1 1 calc R . .
H85C H 0.4776 0.1326 0.3289 0.216 Uiso 1 1 calc R . .
C85' C 0.4910(9) 0.3663(10) 0.1479(7) 0.144(11) Uani 1 1 d . . .
H85D H 0.4577 0.3540 0.1372 0.216 Uiso 1 1 calc R . .
H85E H 0.4881 0.3859 0.1723 0.216 Uiso 1 1 calc R . .
H85F H 0.5136 0.3376 0.1542 0.216 Uiso 1 1 calc R . .
C86 C 0.4939(10) 0.1813(10) 0.3983(9) 0.185(14) Uani 1 1 d . . .
H86A H 0.4819 0.2032 0.4189 0.277 Uiso 1 1 calc R . .
H86B H 0.5020 0.2019 0.3755 0.277 Uiso 1 1 calc R . .
H86C H 0.5242 0.1634 0.4096 0.277 Uiso 1 1 calc R . .
C86' C 0.4732(11) 0.4413(9) 0.0980(8) 0.167(12) Uani 1 1 d . . .
H86D H 0.4873 0.4621 0.0777 0.250 Uiso 1 1 calc R . .
H86E H 0.4640 0.4628 0.1199 0.250 Uiso 1 1 calc R . .
H86F H 0.4431 0.4237 0.0857 0.250 Uiso 1 1 calc R . .
C87 C 0.3526(6) 0.0844(5) 0.4450(4) 0.047(4) Uani 1 1 d . . .
C87' C 0.6170(5) 0.3362(5) 0.0648(4) 0.043(3) Uani 1 1 d . . .
C88 C 0.3495(6) 0.1271(5) 0.4751(4) 0.047(4) Uani 1 1 d . . .
C88' C 0.6204(6) 0.3775(5) 0.0337(4) 0.044(3) Uani 1 1 d . . .
C89 C 0.3886(6) 0.1619(6) 0.4817(5) 0.060(4) Uani 1 1 d . . .
H89A H 0.4159 0.1604 0.4657 0.072 Uiso 1 1 calc R . .
C89' C 0.5799(6) 0.4113(5) 0.0232(5) 0.060(4) Uani 1 1 d . . .
H89B H 0.5510 0.4104 0.0375 0.072 Uiso 1 1 calc R . .
C90 C 0.3884(8) 0.1995(6) 0.5117(5) 0.075(5) Uani 1 1 d . . .
H90A H 0.4153 0.2229 0.5156 0.090 Uiso 1 1 calc R . .
C90' C 0.5822(8) 0.4465(6) -0.0087(6) 0.080(5) Uani 1 1 d . . .
H90B H 0.5541 0.4674 -0.0167 0.096 Uiso 1 1 calc R . .
C91 C 0.3483(8) 0.2020(6) 0.5355(5) 0.074(5) Uani 1 1 d . . .
H91A H 0.3479 0.2268 0.5559 0.089 Uiso 1 1 calc R . .
C91' C 0.6249(8) 0.4500(6) -0.0278(5) 0.077(5) Uani 1 1 d . . .
H91B H 0.6272 0.4754 -0.0474 0.092 Uiso 1 1 calc R . .
C92 C 0.3094(7) 0.1678(6) 0.5288(5) 0.074(5) Uani 1 1 d . . .
H92A H 0.2814 0.1700 0.5440 0.088 Uiso 1 1 calc R . .
C92' C 0.6658(7) 0.4163(6) -0.0187(5) 0.072(5) Uani 1 1 d . . .
H92B H 0.6943 0.4175 -0.0335 0.087 Uiso 1 1 calc R . .
C93 C 0.3105(6) 0.1295(6) 0.4997(5) 0.062(4) Uani 1 1 d . . .
H93A H 0.2844 0.1051 0.4969 0.074 Uiso 1 1 calc R . .
C93' C 0.6634(6) 0.3814(6) 0.0124(5) 0.070(5) Uani 1 1 d . . .
H93B H 0.6914 0.3598 0.0194 0.084 Uiso 1 1 calc R . .
C94 C 0.3855(7) 0.0280(7) 0.5441(5) 0.084(5) Uani 1 1 d . . .
H94A H 0.3723 0.0611 0.5506 0.127 Uiso 1 1 calc R . .
H94B H 0.4205 0.0316 0.5381 0.127 Uiso 1 1 calc R . .
H94C H 0.3842 0.0052 0.5669 0.127 Uiso 1 1 calc R . .
C94' C 0.5906(8) 0.2795(7) -0.0369(5) 0.092(6) Uani 1 1 d . . .
H94D H 0.5551 0.2849 -0.0330 0.138 Uiso 1 1 calc R . .
H94E H 0.5930 0.2555 -0.0588 0.138 Uiso 1 1 calc R . .
H94F H 0.6060 0.3116 -0.0434 0.138 Uiso 1 1 calc R . .
C95 C 0.2807(7) -0.0083(6) 0.5103(5) 0.074(5) Uani 1 1 d . . .
H95A H 0.2659 0.0243 0.5164 0.110 Uiso 1 1 calc R . .
H95B H 0.2804 -0.0308 0.5335 0.110 Uiso 1 1 calc R . .
H95C H 0.2610 -0.0236 0.4871 0.110 Uiso 1 1 calc R . .
C95' C 0.6951(8) 0.2412(7) 0.0033(6) 0.095(7) Uani 1 1 d . . .
H95D H 0.7131 0.2281 0.0281 0.143 Uiso 1 1 calc R . .
H95E H 0.7105 0.2730 -0.0039 0.143 Uiso 1 1 calc R . .
H95F H 0.6969 0.2167 -0.0183 0.143 Uiso 1 1 calc R . .
C96 C 0.3733(7) -0.0641(6) 0.4877(5) 0.082(6) Uani 1 1 d . . .
H96A H 0.3537 -0.0788 0.4642 0.123 Uiso 1 1 calc R . .
H96B H 0.3714 -0.0862 0.5109 0.123 Uiso 1 1 calc R . .
H96C H 0.4085 -0.0605 0.4823 0.123 Uiso 1 1 calc R . .
C96' C 0.5990(8) 0.1884(5) 0.0215(5) 0.080(6) Uani 1 1 d . . .
H96D H 0.5635 0.1916 0.0261 0.121 Uiso 1 1 calc R . .
H96E H 0.6180 0.1737 0.0453 0.121 Uiso 1 1 calc R . .
H96F H 0.6019 0.1665 -0.0017 0.121 Uiso 1 1 calc R . .
C97 C 0.5103(7) -0.0212(8) 0.3979(7) 0.087(6) Uani 1 1 d . . .
H97A H 0.5161 -0.0008 0.3740 0.104 Uiso 1 1 calc R . .
H97B H 0.5041 -0.0566 0.3895 0.104 Uiso 1 1 calc R . .
C97' C 0.4569(7) 0.2325(9) 0.1043(6) 0.096(7) Uani 1 1 d . . .
H97C H 0.4494 0.2536 0.1274 0.115 Uiso 1 1 calc R . .
H97D H 0.4621 0.1972 0.1136 0.115 Uiso 1 1 calc R . .
C98 C 0.5566(9) -0.0174(10) 0.4308(8) 0.126(9) Uani 1 1 d . . .
H98A H 0.5613 -0.0492 0.4463 0.151 Uiso 1 1 calc R . .
H98B H 0.5880 -0.0095 0.4187 0.151 Uiso 1 1 calc R . .
C98' C 0.4150(8) 0.2355(8) 0.0710(7) 0.097(6) Uani 1 1 d . . .
H98C H 0.3827 0.2441 0.0815 0.116 Uiso 1 1 calc R . .
H98D H 0.4110 0.2032 0.0562 0.116 Uiso 1 1 calc R . .
C99 C 0.5414(10) 0.0258(11) 0.4571(8) 0.143(10) Uani 1 1 d . . .
H99A H 0.5564 0.0212 0.4852 0.172 Uiso 1 1 calc R . .
H99B H 0.5529 0.0585 0.4471 0.172 Uiso 1 1 calc R . .
C99' C 0.4322(9) 0.2791(10) 0.0432(8) 0.130(9) Uani 1 1 d . . .
H99C H 0.4189 0.2736 0.0148 0.157 Uiso 1 1 calc R . .
H99D H 0.4209 0.3125 0.0519 0.157 Uiso 1 1 calc R . .
C01 C 0.4854(8) 0.0241(8) 0.4547(6) 0.092(6) Uani 1 1 d . . .
H01A H 0.4745 0.0052 0.4778 0.111 Uiso 1 1 calc R . .
H01B H 0.4715 0.0587 0.4550 0.111 Uiso 1 1 calc R . .
C01' C 0.4875(8) 0.2749(9) 0.0486(6) 0.104(7) Uani 1 1 d . . .
H01C H 0.4994 0.2544 0.0267 0.125 Uiso 1 1 calc R . .
H01D H 0.5029 0.3089 0.0477 0.125 Uiso 1 1 calc R . .
C02 C 0.2932(11) -0.0002(10) 0.2882(7) 0.117(9) Uani 1 1 d . . .
H02C H 0.3105 -0.0284 0.2760 0.140 Uiso 1 1 calc R . .
H02D H 0.2678 -0.0147 0.3045 0.140 Uiso 1 1 calc R . .
C02' C 0.6596(11) 0.2569(12) 0.2258(8) 0.146(13) Uani 1 1 d . . .
H02A H 0.6951 0.2644 0.2219 0.175 Uiso 1 1 calc R . .
H02B H 0.6541 0.2201 0.2229 0.175 Uiso 1 1 calc R . .
C03 C 0.2697(19) 0.0296(17) 0.2586(15) 0.25(2) Uani 1 1 d U . .
H03A H 0.2596 0.0098 0.2340 0.303 Uiso 1 1 calc R . .
H03D H 0.2395 0.0462 0.2675 0.303 Uiso 1 1 calc R . .
C03' C 0.6478(10) 0.2746(10) 0.2675(6) 0.132(9) Uani 1 1 d . . .
H03B H 0.6777 0.2729 0.2877 0.159 Uiso 1 1 calc R . .
H03C H 0.6196 0.2556 0.2773 0.159 Uiso 1 1 calc R . .
C04 C 0.3048(15) 0.063(2) 0.2524(9) 0.30(3) Uani 1 1 d . . .
H04A H 0.2882 0.0945 0.2418 0.359 Uiso 1 1 calc R . .
H04B H 0.3252 0.0500 0.2316 0.359 Uiso 1 1 calc R . .
C04' C 0.6325(13) 0.3311(10) 0.2559(7) 0.174(14) Uani 1 1 d . . .
H04C H 0.6073 0.3440 0.2731 0.209 Uiso 1 1 calc R . .
H04D H 0.6624 0.3534 0.2591 0.209 Uiso 1 1 calc R . .
C05 C 0.3401(16) 0.0763(10) 0.2898(8) 0.185(17) Uani 1 1 d . . .
H05A H 0.3301 0.1076 0.3030 0.222 Uiso 1 1 calc R . .
H05B H 0.3758 0.0785 0.2843 0.222 Uiso 1 1 calc R . .
C05' C 0.6125(12) 0.3294(8) 0.2163(7) 0.138(11) Uani 1 1 d . . .
H05D H 0.6248 0.3587 0.2018 0.166 Uiso 1 1 calc R . .
H05C H 0.5753 0.3317 0.2149 0.166 Uiso 1 1 calc R . .

loop_
_atom_site_aniso_label
_atom_site_aniso_U_11
_atom_site_aniso_U_22
_atom_site_aniso_U_33
_atom_site_aniso_U_23
_atom_site_aniso_U_13
_atom_site_aniso_U_12
Sm1 0.0410(5) 0.0478(4) 0.0530(5) 0.0005(4) 0.0095(4) -0.0011(4)
Sm1' 0.0414(4) 0.0494(4) 0.0587(5) -0.0003(4) 0.0100(4) 0.0024(4)
Sm2 0.0457(4) 0.0443(4) 0.0552(4) -0.0035(4) 0.0046(3) 0.0030(4)
Sm2' 0.0450(5) 0.0436(4) 0.0593(5) 0.0027(4) 0.0033(3) -0.0047(4)
Si1 0.056(3) 0.044(2) 0.080(3) -0.005(2) 0.014(2) -0.003(2)
Si1' 0.054(3) 0.067(3) 0.066(3) -0.004(2) 0.005(2) 0.014(3)
Si2 0.042(3) 0.059(3) 0.057(3) 0.001(2) -0.006(2) -0.005(2)
Si2' 0.058(3) 0.042(2) 0.099(4) 0.003(2) 0.014(3) 0.002(2)
Si3 0.037(3) 0.072(3) 0.074(3) -0.013(2) 0.005(2) 0.001(2)
Si3' 0.040(3) 0.069(3) 0.161(6) 0.005(3) 0.015(3) -0.002(3)
Si4 0.062(3) 0.055(3) 0.053(3) 0.009(2) 0.009(2) 0.001(3)
Si4' 0.064(3) 0.059(3) 0.067(3) -0.010(3) 0.018(3) -0.016(3)
O1 0.085(10) 0.130(11) 0.041(7) -0.028(8) -0.008(6) -0.026(9)
O1' 0.078(10) 0.100(9) 0.087(10) 0.020(8) 0.001(8) 0.002(9)
O2 0.119(11) 0.046(6) 0.084(9) -0.015(6) 0.046(8) 0.002(7)
O2' 0.108(11) 0.053(7) 0.090(9) 0.013(6) 0.026(8) -0.001(7)
O3 0.041(7) 0.111(9) 0.086(9) -0.018(8) 0.004(6) -0.005(7)
O3' 0.037(7) 0.111(9) 0.083(8) 0.015(7) -0.003(6) 0.000(7)
O4 0.111(12) 0.089(9) 0.081(10) -0.009(8) -0.022(8) 0.007(8)
O4' 0.169(16) 0.093(10) 0.053(8) -0.025(8) -0.004(9) -0.042(10)
N1 0.041(6) 0.041(5) 0.053(6) 0.007(5) 0.020(5) -0.028(5)
N1' 0.027(7) 0.070(9) 0.071(10) -0.005(7) 0.006(7) -0.010(7)
N2 0.080(11) 0.053(7) 0.053(8) 0.010(6) 0.016(7) -0.003(7)
N2' 0.051(8) 0.048(6) 0.052(7) -0.010(6) 0.013(6) -0.010(7)
N3 0.034(8) 0.081(9) 0.037(7) 0.020(6) -0.001(6) 0.001(7)
N3' 0.030(7) 0.044(6) 0.056(7) -0.013(6) 0.001(5) -0.001(6)
N4 0.041(8) 0.058(7) 0.057(8) 0.012(6) 0.008(6) -0.007(7)
N4' 0.023(6) 0.043(6) 0.068(8) -0.004(6) 0.023(6) 0.008(5)
N5 0.049(8) 0.015(5) 0.079(9) -0.006(5) 0.017(7) 0.017(5)
N5' 0.055(9) 0.062(8) 0.044(7) 0.010(6) 0.006(6) 0.006(7)
N6 0.041(7) 0.035(6) 0.062(8) -0.011(5) 0.024(6) -0.008(5)
N6' 0.040(8) 0.066(8) 0.078(9) -0.014(7) 0.027(7) -0.035(7)
N7 0.085(10) 0.037(6) 0.037(7) -0.003(5) 0.010(7) -0.002(7)
N7' 0.070(10) 0.027(6) 0.054(8) -0.002(5) 0.009(7) -0.003(6)
N8 0.049(8) 0.046(7) 0.046(7) -0.015(6) 0.010(6) -0.004(6)
N8' 0.059(8) 0.040(6) 0.045(7) 0.009(5) 0.022(6) -0.003(6)
C1 0.044(10) 0.040(8) 0.080(12) 0.006(8) 0.017(9) -0.010(8)
C1' 0.062(14) 0.086(13) 0.052(10) -0.003(10) 0.019(9) -0.012(12)
C2 0.070(13) 0.050(9) 0.067(11) 0.003(8) 0.023(10) 0.013(9)
C2' 0.042(11) 0.101(14) 0.061(11) -0.034(10) -0.007(8) -0.018(11)
C3 0.088(16) 0.062(11) 0.117(17) 0.002(11) 0.037(13) -0.037(11)
C3' 0.064(16) 0.15(2) 0.081(15) -0.050(15) 0.005(12) -0.030(15)
C4 0.11(2) 0.053(11) 0.14(2) 0.011(13) 0.053(18) -0.016(13)
C4' 0.053(15) 0.17(2) 0.101(17) -0.016(18) 0.008(12) -0.008(16)
C5 0.099(17) 0.058(11) 0.122(18) 0.045(11) 0.039(14) -0.011(12)
C5' 0.077(16) 0.14(2) 0.069(13) -0.012(14) 0.017(12) 0.030(16)
C6 0.061(13) 0.083(12) 0.059(12) 0.032(10) 0.010(10) 0.007(11)
C6' 0.053(12) 0.100(14) 0.039(9) 0.004(9) 0.007(8) 0.008(11)
C7 0.085(15) 0.075(11) 0.064(12) 0.019(9) 0.021(10) 0.024(11)
C7' 0.081(14) 0.049(9) 0.092(14) -0.002(9) 0.004(11) 0.002(10)
C8 0.095(17) 0.123(16) 0.066(13) 0.011(11) 0.011(11) -0.005(14)
C8' 0.15(3) 0.13(2) 0.22(3) 0.05(2) 0.02(2) -0.07(2)
C9 0.14(2) 0.127(17) 0.069(15) -0.001(13) 0.030(14) -0.002(16)
C9' 0.13(2) 0.132(19) 0.18(3) -0.048(18) 0.031(19) 0.027(17)
C10 0.053(12) 0.057(10) 0.105(15) -0.019(10) 0.007(10) -0.004(9)
C10' 0.084(16) 0.105(16) 0.083(15) -0.036(13) -0.011(12) -0.028(14)
C11 0.13(2) 0.110(16) 0.078(14) -0.018(12) 0.009(13) 0.007(14)
C11' 0.16(3) 0.19(3) 0.17(3) -0.12(2) 0.03(2) 0.03(2)
C12 0.058(14) 0.107(15) 0.15(2) -0.007(14) -0.003(13) 0.000(12)
C12' 0.24(4) 0.076(16) 0.25(4) -0.041(19) 0.01(3) -0.04(2)
C13 0.054(10) 0.044(8) 0.032(7) -0.009(7) 0.003(7) 0.009(8)
C13' 0.069(12) 0.047(8) 0.056(10) -0.009(8) 0.010(8) -0.007(9)
C14 0.049(10) 0.043(8) 0.055(10) -0.013(7) 0.016(8) -0.006(8)
C14' 0.042(9) 0.073(10) 0.047(9) 0.002(8) 0.014(7) 0.014(9)
C15 0.058(12) 0.072(11) 0.060(11) 0.001(9) 0.008(9) -0.006(9)
C15' 0.076(13) 0.049(8) 0.068(11) 0.002(8) 0.022(9) 0.013(8)
C16 0.047(12) 0.103(14) 0.085(14) -0.011(11) -0.005(9) 0.010(10)
C16' 0.084(15) 0.089(12) 0.072(12) -0.014(10) 0.034(11) 0.017(11)
C17 0.064(14) 0.120(16) 0.092(16) -0.019(13) 0.028(12) 0.029(12)
C17' 0.065(12) 0.114(16) 0.063(12) 0.014(11) 0.032(9) 0.010(12)
C18 0.102(17) 0.128(17) 0.074(14) -0.010(12) 0.047(13) 0.019(15)
C18' 0.066(14) 0.089(13) 0.097(16) 0.004(12) 0.015(11) -0.015(11)
C19 0.079(13) 0.074(11) 0.052(10) 0.004(8) 0.028(9) 0.007(10)
C19' 0.059(12) 0.073(11) 0.080(13) -0.008(9) 0.015(10) -0.009(10)
C20 0.086(16) 0.053(10) 0.082(13) -0.007(9) -0.001(11) -0.039(10)
C20' 0.065(13) 0.082(12) 0.100(14) -0.034(11) -0.017(10) 0.003(10)
C21 0.12(2) 0.060(11) 0.118(17) -0.023(11) 0.037(15) 0.009(12)
C21' 0.099(16) 0.117(15) 0.069(12) -0.007(11) -0.011(10) 0.044(13)
C22 0.086(16) 0.053(10) 0.142(19) 0.017(11) 0.002(13) 0.011(10)
C22' 0.054(12) 0.069(10) 0.073(11) -0.006(9) 0.001(9) 0.001(9)
C23 0.047(11) 0.089(13) 0.041(9) 0.015(9) 0.015(8) 0.017(11)
C23' 0.055(11) 0.043(8) 0.055(10) 0.007(7) 0.026(8) -0.008(8)
C24 0.031(10) 0.073(11) 0.074(12) -0.002(9) 0.010(8) 0.008(8)
C24' 0.084(14) 0.038(8) 0.056(11) -0.006(8) 0.030(10) -0.004(9)
C25 0.036(10) 0.114(15) 0.071(12) -0.021(11) -0.010(9) -0.009(10)
C25' 0.13(2) 0.063(11) 0.060(12) -0.024(9) 0.010(12) 0.012(13)
C26 0.052(13) 0.140(18) 0.064(12) 0.011(13) -0.021(9) 0.018(14)
C26' 0.103(18) 0.050(10) 0.111(17) -0.020(11) 0.029(14) 0.025(11)
C27 0.059(13) 0.091(13) 0.083(14) 0.008(11) -0.002(10) 0.026(12)
C27' 0.087(15) 0.064(11) 0.064(11) -0.010(9) 0.011(10) 0.018(10)
C28 0.062(13) 0.090(14) 0.068(12) -0.013(11) 0.018(10) -0.006(12)
C28' 0.038(10) 0.045(9) 0.077(12) -0.001(8) 0.014(8) 0.015(8)
C29 0.067(14) 0.097(15) 0.110(17) 0.003(13) -0.011(12) 0.003(12)
C29' 0.067(13) 0.060(10) 0.055(10) -0.008(8) 0.009(8) 0.018(9)
C30 0.092(18) 0.142(19) 0.18(2) -0.066(18) -0.014(16) 0.060(15)
C30' 0.106(17) 0.098(14) 0.060(12) 0.024(10) 0.008(11) 0.021(13)
C31 0.13(2) 0.113(18) 0.14(2) 0.050(16) 0.012(18) -0.040(17)
C31' 0.078(16) 0.082(13) 0.123(17) -0.012(12) -0.019(12) 0.005(12)
C32 0.068(12) 0.089(12) 0.048(10) -0.011(9) 0.006(8) -0.014(10)
C32' 0.098(15) 0.060(10) 0.048(10) 0.000(8) 0.019(10) -0.006(10)
C33 0.092(18) 0.16(2) 0.14(2) 0.071(17) 0.004(15) -0.052(16)
C33' 0.14(2) 0.143(19) 0.058(13) -0.010(13) 0.007(13) -0.053(17)
C34 0.085(18) 0.113(18) 0.12(2) -0.024(15) 0.025(15) 0.020(15)
C34' 0.099(17) 0.109(15) 0.094(15) 0.019(12) 0.017(13) -0.013(13)
C35 0.038(9) 0.044(7) 0.045(8) -0.004(7) -0.007(6) -0.010(7)
C35' 0.037(9) 0.056(9) 0.047(9) 0.008(8) -0.010(7) 0.006(8)
C36 0.034(8) 0.061(9) 0.039(8) 0.001(7) 0.005(6) 0.010(7)
C36' 0.035(9) 0.044(8) 0.079(12) 0.013(8) 0.008(8) -0.001(8)
C37 0.067(12) 0.050(8) 0.072(11) 0.011(8) 0.024(9) 0.004(8)
C37' 0.082(14) 0.066(10) 0.070(12) 0.016(9) 0.024(10) -0.004(9)
C38 0.063(12) 0.072(11) 0.070(11) 0.010(9) 0.020(9) -0.013(9)
C38' 0.075(15) 0.102(14) 0.102(16) 0.035(13) 0.049(13) 0.011(12)
C39 0.059(11) 0.103(14) 0.055(10) -0.006(10) 0.021(8) -0.009(11)
C39' 0.082(17) 0.123(18) 0.108(19) 0.037(16) 0.039(15) -0.011(15)
C40 0.059(13) 0.110(15) 0.082(14) -0.018(12) 0.032(11) 0.016(11)
C40' 0.044(12) 0.103(15) 0.130(19) 0.036(14) 0.004(11) -0.004(11)
C41 0.062(12) 0.068(10) 0.061(11) 0.004(8) 0.009(9) -0.001(9)
C41' 0.060(12) 0.065(10) 0.081(12) 0.022(10) 0.020(10) -0.006(10)
C42 0.071(13) 0.081(11) 0.070(11) 0.032(9) -0.025(9) -0.007(10)
C42' 0.079(17) 0.065(11) 0.112(17) 0.013(12) 0.009(13) 0.023(12)
C43 0.105(16) 0.078(11) 0.052(10) -0.002(8) 0.010(10) -0.009(10)
C43' 0.11(2) 0.079(13) 0.16(2) 0.053(15) 0.045(17) 0.017(13)
C44 0.068(15) 0.071(11) 0.101(15) 0.003(10) -0.018(11) 0.006(10)
C44' 0.083(16) 0.063(11) 0.129(18) -0.033(12) -0.011(13) 0.009(11)
C45 0.090(18) 0.16(2) 0.090(16) -0.012(16) 0.005(13) 0.005(18)
C45' 0.055(16) 0.26(3) 0.16(3) 0.01(3) -0.010(16) -0.01(2)
C46 0.23(4) 0.72(10) 0.11(2) -0.20(4) 0.03(2) -0.26(5)
C46' 0.26(2) 0.26(2) 0.25(2) 0.007(10) 0.014(10) -0.012(10)
C47 0.22(2) 0.24(2) 0.22(2) -0.013(10) 0.030(10) 0.007(10)
C47' 0.26(3) 0.27(2) 0.26(2) 0.019(10) 0.018(10) -0.013(10)
C48 0.13(2) 0.19(3) 0.041(12) -0.027(15) -0.012(12) 0.01(2)
C48' 0.13(2) 0.15(2) 0.094(19) 0.038(17) 0.011(17) 0.031(19)
C49 0.15(2) 0.064(11) 0.062(12) -0.007(9) 0.031(12) 0.005(12)
C49' 0.17(3) 0.067(12) 0.15(2) 0.043(14) 0.07(2) 0.032(15)
C50 0.14(2) 0.047(10) 0.139(19) -0.017(11) 0.043(16) -0.003(12)
C50' 0.21(3) 0.112(18) 0.14(2) 0.067(16) 0.10(2) 0.033(19)
C51 0.25(3) 0.051(11) 0.118(19) -0.036(12) 0.07(2) -0.065(16)
C51' 0.14(2) 0.071(12) 0.101(16) 0.025(11) 0.034(15) -0.021(13)
C52 0.108(19) 0.061(11) 0.103(16) 0.022(11) 0.018(13) 0.001(11)
C52' 0.120(19) 0.077(12) 0.077(14) -0.012(10) 0.020(13) 0.001(13)
C53 0.054(10) 0.047(8) 0.050(9) -0.003(7) 0.005(7) 0.001(8)
C53' 0.049(10) 0.045(8) 0.044(9) 0.014(7) 0.002(7) -0.001(8)
C54 0.049(11) 0.059(9) 0.072(11) -0.001(8) 0.019(8) 0.003(8)
C54' 0.047(10) 0.059(10) 0.060(10) 0.006(8) 0.004(8) -0.014(8)
C55 0.064(13) 0.089(12) 0.080(13) 0.001(10) 0.010(10) 0.038(11)
C55' 0.056(12) 0.077(12) 0.120(17) 0.002(12) -0.002(11) -0.036(10)
C56 0.078(16) 0.14(2) 0.105(19) -0.014(15) 0.025(14) 0.061(15)
C56' 0.069(14) 0.103(15) 0.085(15) 0.016(12) 0.029(12) -0.017(12)
C57 0.063(13) 0.116(15) 0.077(13) -0.013(12) 0.034(11) 0.022(12)
C57' 0.068(14) 0.115(15) 0.078(14) 0.028(12) 0.024(11) -0.002(12)
C58 0.059(12) 0.047(9) 0.067(12) 0.009(8) 0.012(9) 0.004(9)
C58' 0.066(12) 0.068(10) 0.046(10) 0.008(8) 0.017(9) -0.004(9)
C59 0.074(13) 0.109(14) 0.040(10) 0.007(9) 0.013(8) 0.007(11)
C59' 0.061(12) 0.087(12) 0.070(12) 0.013(10) 0.011(9) 0.019(10)
C60 0.11(2) 0.131(18) 0.092(17) 0.009(14) 0.005(14) 0.009(16)
C60' 0.16(2) 0.15(2) 0.046(12) 0.000(13) -0.031(12) -0.015(18)
C61 0.14(2) 0.087(15) 0.16(2) 0.008(15) -0.030(18) -0.013(15)
C61' 0.11(2) 0.15(2) 0.114(18) -0.062(16) -0.019(14) 0.066(16)
C62 0.083(14) 0.047(9) 0.078(12) 0.007(8) 0.019(10) 0.014(9)
C62' 0.062(12) 0.054(9) 0.068(11) -0.012(8) 0.014(9) -0.023(9)
C63 0.11(2) 0.053(11) 0.149(19) 0.006(12) 0.014(15) 0.035(11)
C63' 0.098(16) 0.061(11) 0.091(13) -0.021(10) 0.018(11) -0.003(10)
C64 0.096(17) 0.112(16) 0.089(15) 0.010(12) -0.015(12) -0.024(13)
C64' 0.101(17) 0.129(16) 0.051(11) 0.009(11) -0.009(10) -0.027(14)
C65 0.041(9) 0.045(8) 0.049(9) 0.001(7) -0.005(7) 0.015(7)
C65' 0.033(9) 0.053(9) 0.063(10) -0.006(8) 0.006(7) 0.015(7)
C66 0.047(10) 0.056(9) 0.059(10) -0.013(8) 0.007(8) 0.000(8)
C66' 0.040(9) 0.047(9) 0.069(11) 0.007(8) -0.005(8) 0.005(7)
C67 0.078(14) 0.073(11) 0.060(11) -0.011(9) -0.003(9) 0.005(11)
C67' 0.083(15) 0.071(12) 0.081(13) -0.008(10) 0.004(10) 0.007(11)
C68 0.107(18) 0.053(11) 0.104(16) -0.006(11) -0.008(13) -0.024(10)
C68' 0.086(16) 0.057(12) 0.15(2) -0.019(13) -0.030(14) 0.025(11)
C69 0.084(15) 0.070(12) 0.118(17) -0.037(12) 0.020(13) -0.017(10)
C69' 0.13(2) 0.072(15) 0.15(2) 0.057(15) -0.014(17) -0.001(14)
C70 0.13(2) 0.108(15) 0.090(15) -0.037(12) 0.031(13) -0.044(14)
C70' 0.11(2) 0.098(16) 0.16(2) 0.051(17) 0.039(17) 0.034(14)
C71 0.089(14) 0.094(13) 0.085(14) -0.031(11) 0.032(11) -0.058(11)
C71' 0.107(18) 0.096(14) 0.089(15) 0.026(12) 0.007(12) 0.031(13)
C72 0.059(15) 0.125(18) 0.15(2) -0.048(15) -0.015(13) 0.038(13)
C72' 0.074(19) 0.16(3) 0.27(4) 0.07(2) -0.07(2) -0.008(17)
C73 0.070(14) 0.088(13) 0.118(16) -0.011(12) 0.036(12) 0.003(11)
C73' 0.058(17) 0.15(2) 0.38(5) -0.04(3) 0.10(2) 0.015(15)
C74 0.085(17) 0.088(15) 0.121(19) -0.014(13) 0.030(14) 0.037(14)
C74' 0.043(13) 0.082(14) 0.19(3) -0.001(15) 0.000(14) -0.004(12)
C75 0.064(13) 0.042(8) 0.039(9) 0.002(7) -0.001(9) -0.010(9)
C75' 0.082(15) 0.037(9) 0.065(11) 0.012(8) 0.024(11) -0.002(9)
C76 0.068(13) 0.062(11) 0.065(11) 0.002(9) 0.008(9) -0.020(10)
C76' 0.096(16) 0.056(10) 0.050(10) -0.017(8) 0.017(10) 0.000(10)
C77 0.094(17) 0.082(13) 0.094(15) 0.029(11) 0.021(12) -0.040(12)
C77' 0.097(16) 0.063(11) 0.088(14) 0.008(10) 0.026(12) 0.020(11)
C78 0.13(2) 0.069(13) 0.070(13) 0.021(10) -0.015(13) -0.023(14)
C78' 0.120(19) 0.056(11) 0.085(14) -0.013(9) 0.026(13) 0.012(12)
C79 0.108(18) 0.068(12) 0.091(15) 0.015(11) 0.003(13) -0.003(12)
C79' 0.093(16) 0.046(10) 0.080(12) -0.028(9) -0.003(11) -0.007(10)
C80 0.084(15) 0.047(9) 0.065(11) 0.000(8) -0.015(10) 0.018(10)
C80' 0.063(12) 0.041(8) 0.068(11) -0.002(8) 0.006(9) 0.002(9)
C81 0.065(14) 0.091(14) 0.109(17) 0.038(13) 0.021(12) -0.014(11)
C81' 0.065(14) 0.063(11) 0.103(15) -0.006(10) 0.000(11) -0.014(10)
C82 0.09(2) 0.16(2) 0.14(2) -0.025(19) -0.045(16) -0.028(18)
C82' 0.10(2) 0.113(18) 0.14(2) 0.021(16) -0.052(16) -0.015(15)
C83 0.101(19) 0.114(16) 0.15(2) 0.027(15) 0.055(16) 0.025(14)
C83' 0.12(2) 0.107(16) 0.15(2) -0.004(15) 0.053(17) -0.044(15)
C84 0.12(2) 0.094(15) 0.104(18) -0.012(13) 0.027(16) -0.036(15)
C84' 0.084(16) 0.091(13) 0.072(13) -0.006(11) 0.023(11) 0.019(12)
C85 0.12(2) 0.14(2) 0.20(3) 0.02(2) 0.10(2) 0.043(17)
C85' 0.090(19) 0.23(3) 0.12(2) -0.02(2) 0.049(16) -0.06(2)
C86 0.10(2) 0.20(3) 0.24(3) 0.08(2) -0.040(19) -0.11(2)
C86' 0.18(3) 0.15(2) 0.16(2) -0.037(18) -0.04(2) 0.11(2)
C87 0.047(9) 0.045(8) 0.047(9) -0.004(7) -0.006(7) -0.013(7)
C87' 0.045(9) 0.043(8) 0.044(9) 0.007(7) 0.013(7) 0.001(7)
C88 0.062(11) 0.038(7) 0.042(8) 0.001(6) 0.006(7) 0.005(8)
C88' 0.041(9) 0.037(7) 0.051(9) -0.004(6) -0.009(7) -0.006(7)
C89 0.047(10) 0.062(9) 0.071(11) 0.000(8) 0.007(8) -0.008(9)
C89' 0.067(12) 0.058(9) 0.057(10) 0.004(8) 0.014(8) 0.015(9)
C90 0.095(15) 0.059(10) 0.067(12) -0.015(9) -0.012(10) -0.025(10)
C90' 0.088(15) 0.064(10) 0.088(14) 0.017(10) 0.002(11) 0.027(10)
C91 0.096(16) 0.050(9) 0.072(12) -0.019(8) -0.008(11) 0.005(10)
C91' 0.090(16) 0.073(11) 0.068(12) 0.006(9) 0.018(11) -0.017(11)
C92 0.082(14) 0.077(11) 0.067(11) -0.020(9) 0.030(10) 0.006(11)
C92' 0.067(12) 0.079(11) 0.074(12) 0.029(9) 0.020(9) 0.007(10)
C93 0.061(11) 0.064(10) 0.059(10) -0.013(8) 0.003(8) -0.009(8)
C93' 0.048(11) 0.074(11) 0.091(13) 0.026(10) 0.019(9) 0.003(9)
C94 0.083(14) 0.095(12) 0.071(12) 0.004(11) -0.011(10) 0.023(12)
C94' 0.103(17) 0.082(12) 0.091(14) -0.014(11) 0.017(12) -0.029(12)
C95 0.073(13) 0.086(11) 0.062(10) 0.010(9) 0.006(9) 0.003(10)
C95' 0.103(17) 0.079(12) 0.109(16) -0.014(11) 0.035(13) 0.010(11)
C96 0.082(15) 0.068(11) 0.090(13) 0.031(10) -0.015(11) 0.024(10)
C96' 0.117(18) 0.038(9) 0.088(13) -0.006(9) 0.020(12) -0.008(10)
C97 0.039(12) 0.102(14) 0.122(17) -0.026(13) 0.017(12) -0.012(10)
C97' 0.041(13) 0.144(18) 0.103(16) 0.001(14) 0.007(11) -0.033(12)
C98 0.073(19) 0.17(2) 0.14(2) 0.004(19) 0.031(17) -0.002(17)
C98' 0.045(13) 0.118(16) 0.124(18) 0.007(14) -0.010(12) -0.005(11)
C99 0.09(2) 0.20(3) 0.14(2) -0.05(2) 0.003(16) -0.02(2)
C99' 0.068(17) 0.18(2) 0.14(2) 0.040(19) -0.004(14) -0.011(17)
C01 0.079(16) 0.105(14) 0.091(15) 0.002(13) -0.003(12) -0.006(13)
C01' 0.071(15) 0.149(18) 0.087(15) 0.055(14) -0.012(11) -0.001(14)
C02 0.13(2) 0.15(2) 0.068(14) 0.015(15) -0.038(14) 0.023(18)
C02' 0.13(3) 0.19(3) 0.10(2) -0.042(19) -0.072(18) -0.01(2)
C03 0.25(3) 0.25(2) 0.25(3) 0.003(10) 0.012(10) -0.004(10)
C03' 0.15(2) 0.17(2) 0.072(15) -0.002(15) -0.014(14) -0.07(2)
C04 0.20(4) 0.63(10) 0.068(19) 0.16(4) -0.02(2) 0.13(5)
C04' 0.30(4) 0.14(2) 0.064(15) -0.044(15) -0.077(19) 0.04(2)
C05 0.36(5) 0.105(19) 0.10(2) -0.001(16) 0.08(3) -0.05(2)
C05' 0.25(3) 0.078(15) 0.078(16) -0.004(13) -0.012(18) -0.044(18)

loop_
_atom_type_symbol
_atom_type_description
_atom_type_scat_dispersion_real
_atom_type_scat_dispersion_imag
_atom_type_scat_source
C C 0.0033 0.0016 'International Tables Vol C Tables 4.2.6.8 and 6.1.1.4'
H H 0.0000 0.0000 'International Tables Vol C Tables 4.2.6.8 and 6.1.1.4'
N N 0.0061 0.0033 'International Tables Vol C Tables 4.2.6.8 and 6.1.1.4'
O O 0.0106 0.0060 'International Tables Vol C Tables 4.2.6.8 and 6.1.1.4'
Si Si 0.0817 0.0704 'International Tables Vol C Tables 4.2.6.8 and 6.1.1.4'
Sm Sm -0.1638 3.4418 'International Tables Vol C Tables 4.2.6.8 and 6.1.1.4'

loop_
_geom_angle_atom_site_label_1
_geom_angle_atom_site_label_2
_geom_angle_atom_site_label_3
_geom_angle
_geom_angle_site_symmetry_1
_geom_angle_site_symmetry_3
_geom_angle_publ_flag
N2 Sm1 N4 100.8(4) . . ?
N2 Sm1 N1 53.7(3) . . ?
N4 Sm1 N1 137.2(4) . . ?
N2 Sm1 N3 134.3(4) . . ?
N4 Sm1 N3 52.3(4) . . ?
N1 Sm1 N3 169.6(4) . . ?
N2 Sm1 O1 86.7(4) . . ?
N4 Sm1 O1 125.2(4) . . ?
N1 Sm1 O1 90.3(4) . . ?
N3 Sm1 O1 84.1(4) . . ?
N2 Sm1 O2 128.1(4) . . ?
N4 Sm1 O2 85.5(4) . . ?
N1 Sm1 O2 87.2(3) . . ?
N3 Sm1 O2 89.8(4) . . ?
O1 Sm1 O2 130.8(5) . . ?
N2 Sm1 C13 26.1(3) . . ?
N4 Sm1 C13 121.4(4) . . ?
N1 Sm1 C13 27.7(3) . . ?
N3 Sm1 C13 159.3(4) . . ?
O1 Sm1 C13 87.0(4) . . ?
O2 Sm1 C13 110.0(4) . . ?
N2 Sm1 C35 120.4(4) . . ?
N4 Sm1 C35 25.8(4) . . ?
N1 Sm1 C35 162.3(4) . . ?
N3 Sm1 C35 26.5(4) . . ?
O1 Sm1 C35 106.5(4) . . ?
O2 Sm1 C35 85.9(3) . . ?
C13 Sm1 C35 144.8(4) . . ?
N2' Sm1' N4' 101.8(4) . . ?
N2' Sm1' N3' 134.7(4) . . ?
N4' Sm1' N3' 52.1(3) . . ?
N2' Sm1' O2' 84.3(4) . . ?
N4' Sm1' O2' 125.7(4) . . ?
N3' Sm1' O2' 85.6(4) . . ?
N2' Sm1' N1' 53.1(4) . . ?
N4' Sm1' N1' 134.9(4) . . ?
N3' Sm1' N1' 171.2(4) . . ?
O2' Sm1' N1' 91.7(4) . . ?
N2' Sm1' O1' 129.4(4) . . ?
N4' Sm1' O1' 85.4(4) . . ?
N3' Sm1' O1' 88.9(4) . . ?
O2' Sm1' O1' 131.3(4) . . ?
N1' Sm1' O1' 86.6(4) . . ?
N2' Sm1' C13' 26.7(4) . . ?
N4' Sm1' C13' 122.3(4) . . ?
N3' Sm1' C13' 160.4(4) . . ?
O2' Sm1' C13' 85.6(4) . . ?
N1' Sm1' C13' 26.6(4) . . ?
O1' Sm1' C13' 110.0(4) . . ?
N2' Sm1' C35' 121.3(4) . . ?
N4' Sm1' C35' 26.1(3) . . ?
N3' Sm1' C35' 26.0(4) . . ?
O2' Sm1' C35' 107.2(4) . . ?
N1' Sm1' C35' 160.1(4) . . ?
O1' Sm1' C35' 85.5(4) . . ?
C13' Sm1' C35' 146.0(5) . . ?
N6 Sm2 N8 100.5(3) . . ?
N6 Sm2 N5 52.6(3) . . ?
N8 Sm2 N5 136.6(4) . . ?
N6 Sm2 O4 86.8(4) . . ?
N8 Sm2 O4 124.9(4) . . ?
N5 Sm2 O4 90.5(4) . . ?
N6 Sm2 O3 127.2(4) . . ?
N8 Sm2 O3 86.9(4) . . ?
N5 Sm2 O3 86.7(4) . . ?
O4 Sm2 O3 130.6(4) . . ?
N6 Sm2 N7 133.5(4) . . ?
N8 Sm2 N7 52.1(3) . . ?
N5 Sm2 N7 171.0(4) . . ?
O4 Sm2 N7 83.7(4) . . ?
O3 Sm2 N7 91.8(4) . . ?
N6 Sm2 C65 26.7(3) . . ?
N8 Sm2 C65 121.8(4) . . ?
N5 Sm2 C65 26.0(3) . . ?
O4 Sm2 C65 86.9(4) . . ?
O3 Sm2 C65 108.5(4) . . ?
N7 Sm2 C65 159.0(4) . . ?
N6 Sm2 C87 120.5(3) . . ?
N8 Sm2 C87 25.9(3) . . ?
N5 Sm2 C87 161.9(4) . . ?
O4 Sm2 C87 106.3(4) . . ?
O3 Sm2 C87 87.1(4) . . ?
N7 Sm2 C87 26.3(3) . . ?
C65 Sm2 C87 145.5(4) . . ?
N6' Sm2' N8' 102.9(4) . . ?
N6' Sm2' N7' 135.2(4) . . ?
N8' Sm2' N7' 51.5(3) . . ?
N6' Sm2' O4' 90.0(5) . . ?
N8' Sm2' O4' 127.8(4) . . ?
N7' Sm2' O4' 84.0(4) . . ?
N6' Sm2' O3' 127.4(4) . . ?
N8' Sm2' O3' 84.3(4) . . ?
N7' Sm2' O3' 89.9(4) . . ?
O4' Sm2' O3' 126.6(5) . . ?
N6' Sm2' N5' 51.3(3) . . ?
N8' Sm2' N5' 134.1(3) . . ?
N7' Sm2' N5' 172.6(4) . . ?
O4' Sm2' N5' 93.1(4) . . ?
O3' Sm2' N5' 86.4(4) . . ?
N6' Sm2' C87' 122.1(3) . . ?
N8' Sm2' C87' 25.8(3) . . ?
N7' Sm2' C87' 25.7(3) . . ?
O4' Sm2' C87' 106.9(4) . . ?
O3' Sm2' C87' 85.6(4) . . ?
N5' Sm2' C87' 159.4(4) . . ?
N6' Sm2' C65' 25.1(3) . . ?
N8' Sm2' C65' 120.4(4) . . ?
N7' Sm2' C65' 160.2(4) . . ?
O4' Sm2' C65' 91.5(4) . . ?
O3' Sm2' C65' 108.1(4) . . ?
N5' Sm2' C65' 26.2(4) . . ?
C87' Sm2' C65' 144.1(4) . . ?
N2 Si1 C21 116.1(8) . . ?
N2 Si1 C22 112.9(7) . . ?
C21 Si1 C22 108.7(10) . . ?
N2 Si1 C20 103.9(7) . . ?
C21 Si1 C20 108.3(9) . . ?
C22 Si1 C20 106.2(8) . . ?
N2' Si1' C20' 110.8(7) . . ?
N2' Si1' C21' 115.6(8) . . ?
C20' Si1' C21' 111.8(9) . . ?
N2' Si1' C22' 104.5(7) . . ?
C20' Si1' C22' 106.4(9) . . ?
C21' Si1' C22' 107.0(8) . . ?
N4 Si2 C44 105.4(7) . . ?
N4 Si2 C43 116.7(7) . . ?
C44 Si2 C43 107.7(8) . . ?
N4 Si2 C42 112.8(7) . . ?
C44 Si2 C42 106.2(8) . . ?
C43 Si2 C42 107.4(7) . . ?
N4' Si2' C44' 114.7(7) . . ?
N4' Si2' C42' 104.9(7) . . ?
C44' Si2' C42' 108.0(9) . . ?
N4' Si2' C43' 113.9(8) . . ?
C44' Si2' C43' 106.7(11) . . ?
C42' Si2' C43' 108.5(9) . . ?
N6 Si3 C73 113.1(7) . . ?
N6 Si3 C72 114.1(8) . . ?
C73 Si3 C72 109.5(11) . . ?
N6 Si3 C74 105.3(8) . . ?
C73 Si3 C74 106.5(9) . . ?
C72 Si3 C74 107.9(10) . . ?
N6' Si3' C74' 104.2(8) . . ?
N6' Si3' C72' 116.5(11) . . ?
C74' Si3' C72' 108.2(12) . . ?
N6' Si3' C73' 115.4(9) . . ?
C74' Si3' C73' 106.0(11) . . ?
C72' Si3' C73' 106.0(14) . . ?
N8 Si4 C95 111.2(7) . . ?
N8 Si4 C94 115.0(8) . . ?
C95 Si4 C94 110.0(8) . . ?
N8 Si4 C96 105.0(6) . . ?
C95 Si4 C96 107.4(8) . . ?
C94 Si4 C96 107.8(8) . . ?
N8' Si4' C96' 105.0(7) . . ?
N8' Si4' C94' 116.5(8) . . ?
C96' Si4' C94' 109.0(9) . . ?
N8' Si4' C95' 111.4(8) . . ?
C96' Si4' C95' 105.2(9) . . ?
C94' Si4' C95' 109.1(9) . . ?
C48 O1 C45 106.3(16) . . ?
C48 O1 Sm1 122.8(13) . . ?
C45 O1 Sm1 130.7(12) . . ?
C45' O1' C48' 109.9(19) . . ?
C45' O1' Sm1' 133.4(15) . . ?
C48' O1' Sm1' 116.6(14) . . ?
C49 O2 C52 108.1(12) . . ?
C49 O2 Sm1 124.7(9) . . ?
C52 O2 Sm1 127.1(10) . . ?
C49' O2' C52' 105.5(12) . . ?
C49' O2' Sm1' 126.1(10) . . ?
C52' O2' Sm1' 128.1(10) . . ?
C01 O3 C97 110.7(14) . . ?
C01 O3 Sm2 124.0(10) . . ?
C97 O3 Sm2 125.0(11) . . ?
C01' O3' C97' 110.3(14) . . ?
C01' O3' Sm2' 124.5(10) . . ?
C97' O3' Sm2' 124.9(11) . . ?
C02 O4 C05 106.3(19) . . ?
C02 O4 Sm2 124.6(14) . . ?
C05 O4 Sm2 128.9(17) . . ?
C02' O4' C05' 106.9(18) . . ?
C02' O4' Sm2' 124.3(15) . . ?
C05' O4' Sm2' 128.8(15) . . ?
C13 N1 C1 122.7(11) . . ?
C13 N1 Sm1 92.3(7) . . ?
C1 N1 Sm1 145.0(9) . . ?
C13' N1' C1' 125.9(14) . . ?
C13' N1' Sm1' 91.8(10) . . ?
C1' N1' Sm1' 142.2(11) . . ?
C13 N2 Si1 132.7(11) . . ?
C13 N2 Sm1 95.4(9) . . ?
Si1 N2 Sm1 130.3(7) . . ?
C13' N2' Si1' 136.4(10) . . ?
C13' N2' Sm1' 94.9(9) . . ?
Si1' N2' Sm1' 127.3(6) . . ?
C35 N3 C23 126.3(12) . . ?
C35 N3 Sm1 93.4(9) . . ?
C23 N3 Sm1 139.6(9) . . ?
C35' N3' C23' 123.5(12) . . ?
C35' N3' Sm1' 95.1(8) . . ?
C23' N3' Sm1' 141.3(9) . . ?
C35 N4 Si2 136.7(10) . . ?
C35 N4 Sm1 96.2(9) . . ?
Si2 N4 Sm1 125.7(6) . . ?
C35' N4' Si2' 136.1(10) . . ?
C35' N4' Sm1' 95.5(9) . . ?
Si2' N4' Sm1' 127.3(5) . . ?
C65 N5 C53 123.3(11) . . ?
C65 N5 Sm2 94.3(7) . . ?
C53 N5 Sm2 142.4(9) . . ?
C65' N5' C53' 125.3(13) . . ?
C65' N5' Sm2' 93.0(9) . . ?
C53' N5' Sm2' 141.3(10) . . ?
C65 N6 Si3 135.9(10) . . ?
C65 N6 Sm2 94.6(8) . . ?
Si3 N6 Sm2 127.8(5) . . ?
C65' N6' Si3' 128.1(12) . . ?
C65' N6' Sm2' 102.0(9) . . ?
Si3' N6' Sm2' 129.3(6) . . ?
C87 N7 C75 127.7(11) . . ?
C87 N7 Sm2 93.5(8) . . ?
C75 N7 Sm2 138.5(9) . . ?
C87' N7' C75' 124.4(11) . . ?
C87' N7' Sm2' 95.5(8) . . ?
C75' N7' Sm2' 139.7(9) . . ?
C87 N8 Si4 136.5(10) . . ?
C87 N8 Sm2 95.6(8) . . ?
Si4 N8 Sm2 125.9(5) . . ?
C87' N8' Si4' 136.0(9) . . ?
C87' N8' Sm2' 96.8(7) . . ?
Si4' N8' Sm2' 126.2(5) . . ?
C6 C1 C2 119.3(14) . . ?
C6 C1 N1 119.4(16) . . ?
C2 C1 N1 121.1(15) . . ?
C6' C1' N1' 119.8(18) . . ?
C6' C1' C2' 120.1(19) . . ?
N1' C1' C2' 119.6(18) . . ?
C1 C2 C3 119.5(17) . . ?
C1 C2 C10 125.1(14) . . ?
C3 C2 C10 115.2(18) . . ?
C3' C2' C1' 119(2) . . ?
C3' C2' C10' 121.4(19) . . ?
C1' C2' C10' 119.9(17) . . ?
C4 C3 C2 120(2) . . ?
C4' C3' C2' 123(2) . . ?
C3 C4 C5 120.4(19) . . ?
C3' C4' C5' 117(2) . . ?
C6 C5 C4 120(2) . . ?
C6' C5' C4' 124(2) . . ?
C1 C6 C5 121(2) . . ?
C1 C6 C7 120.2(16) . . ?
C5 C6 C7 119.0(19) . . ?
C1' C6' C5' 117(2) . . ?
C1' C6' C7' 124.9(17) . . ?
C5' C6' C7' 117.6(19) . . ?
C9 C7 C6 113.6(17) . . ?
C9 C7 C8 109.8(17) . . ?
C6 C7 C8 110.1(15) . . ?
C9' C7' C8' 115.5(19) . . ?
C9' C7' C6' 111.8(17) . . ?
C8' C7' C6' 110.3(17) . . ?
C12 C10 C2 115.0(16) . . ?
C12 C10 C11 111.4(17) . . ?
C2 C10 C11 112.5(15) . . ?
C2' C10' C11' 110(2) . . ?
C2' C10' C12' 114(2) . . ?
C11' C10' C12' 107(2) . . ?
N2 C13 N1 118.4(12) . . ?
N2 C13 C14 123.0(12) . . ?
N1 C13 C14 118.7(11) . . ?
N2 C13 Sm1 58.5(8) . . ?
N1 C13 Sm1 60.0(6) . . ?
C14 C13 Sm1 174.2(10) . . ?
N1' C13' N2' 119.4(13) . . ?
N1' C13' C14' 119.4(15) . . ?
N2' C13' C14' 121.1(14) . . ?
N1' C13' Sm1' 61.6(8) . . ?
N2' C13' Sm1' 58.4(7) . . ?
C14' C13' Sm1' 169.4(10) . . ?
C19 C14 C15 116.3(14) . . ?
C19 C14 C13 124.2(15) . . ?
C15 C14 C13 119.5(13) . . ?
C19' C14' C15' 116.8(13) . . ?
C19' C14' C13' 124.5(14) . . ?
C15' C14' C13' 118.3(14) . . ?
C16 C15 C14 120.9(16) . . ?
C16' C15' C14' 120.9(15) . . ?
C15 C16 C17 122.8(19) . . ?
C17' C16' C15' 119.7(16) . . ?
C16 C17 C18 116.7(17) . . ?
C18' C17' C16' 120.6(16) . . ?
C19 C18 C17 121.3(18) . . ?
C17' C18' C19' 120.3(17) . . ?
C14 C19 C18 121.9(19) . . ?
C14' C19' C18' 121.7(16) . . ?
N3 C23 C28 117.9(18) . . ?
N3 C23 C24 123.4(17) . . ?
C28 C23 C24 118.3(17) . . ?
C28' C23' N3' 121.4(14) . . ?
C28' C23' C24' 120.7(14) . . ?
N3' C23' C24' 117.2(15) . . ?
C25 C24 C23 118.1(17) . . ?
C25 C24 C32 121.9(16) . . ?
C23 C24 C32 119.7(15) . . ?
C25' C24' C23' 117.6(19) . . ?
C25' C24' C32' 119.4(17) . . ?
C23' C24' C32' 123.0(14) . . ?
C26 C25 C24 122.8(18) . . ?
C26' C25' C24' 120.9(18) . . ?
C25 C26 C27 117.9(17) . . ?
C25' C26' C27' 121.8(16) . . ?
C28 C27 C26 121.5(19) . . ?
C28' C27' C26' 120.2(19) . . ?
C27 C28 C23 120.8(19) . . ?
C27 C28 C29 117(2) . . ?
C23 C28 C29 121.6(19) . . ?
C27' C28' C23' 118.6(17) . . ?
C27' C28' C29' 119.1(16) . . ?
C23' C28' C29' 122.3(13) . . ?
C30 C29 C28 111.0(17) . . ?
C30 C29 C31 114(2) . . ?
C28 C29 C31 113.2(18) . . ?
C28' C29' C31' 113.9(13) . . ?
C28' C29' C30' 108.6(15) . . ?
C31' C29' C30' 111.4(15) . . ?
C33 C32 C34 107.6(17) . . ?
C33 C32 C24 110.9(16) . . ?
C34 C32 C24 109.7(15) . . ?
C24' C32' C34' 114.8(14) . . ?
C24' C32' C33' 112.3(16) . . ?
C34' C32' C33' 108.8(16) . . ?
N4 C35 N3 117.8(12) . . ?
N4 C35 C36 121.5(13) . . ?
N3 C35 C36 120.7(13) . . ?
N4 C35 Sm1 58.0(7) . . ?
N3 C35 Sm1 60.1(7) . . ?
C36 C35 Sm1 173.6(9) . . ?
N3' C35' N4' 117.0(13) . . ?
N3' C35' C36' 120.7(12) . . ?
N4' C35' C36' 122.3(14) . . ?
N3' C35' Sm1' 58.8(7) . . ?
N4' C35' Sm1' 58.4(7) . . ?
C36' C35' Sm1' 176.9(10) . . ?
C37 C36 C41 116.2(13) . . ?
C37 C36 C35 123.0(12) . . ?
C41 C36 C35 120.3(13) . . ?
C41' C36' C37' 120.3(15) . . ?
C41' C36' C35' 121.1(15) . . ?
C37' C36' C35' 118.6(15) . . ?
C38 C37 C36 123.2(15) . . ?
C38' C37' C36' 117.2(19) . . ?
C37 C38 C39 119.2(15) . . ?
C39' C38' C37' 121(2) . . ?
C40 C39 C38 118.8(14) . . ?
C38' C39' C40' 121(2) . . ?
C39 C40 C41 121.8(17) . . ?
C39' C40' C41' 118(2) . . ?
C40 C41 C36 120.6(15) . . ?
C36' C41' C40' 122.0(18) . . ?
O1 C45 C46 100(2) . . ?
O1' C45' C46' 109(3) . . ?
C47 C46 C45 97(2) . . ?
C45' C46' C47' 101(3) . . ?
C48 C47 C46 96(3) . . ?
C48' C47' C46' 104(3) . . ?
C47 C48 O1 106(3) . . ?
C47' C48' O1' 105(3) . . ?
O2 C49 C50 108.5(14) . . ?
C50' C49' O2' 111.9(17) . . ?
C49 C50 C51 104.3(16) . . ?
C49' C50' C51' 107.7(18) . . ?
C52 C51 C50 103.3(14) . . ?
C50' C51' C52' 105.2(16) . . ?
O2 C52 C51 106.9(14) . . ?
O2' C52' C51' 105.4(14) . . ?
C58 C53 C54 120.0(13) . . ?
C58 C53 N5 119.7(13) . . ?
C54 C53 N5 120.2(13) . . ?
C54' C53' N5' 123.2(13) . . ?
C54' C53' C58' 119.5(14) . . ?
N5' C53' C58' 117.3(13) . . ?
C55 C54 C53 118.5(15) . . ?
C55 C54 C62 117.9(15) . . ?
C53 C54 C62 123.3(13) . . ?
C53' C54' C55' 120.6(16) . . ?
C53' C54' C62' 121.0(13) . . ?
C55' C54' C62' 118.0(15) . . ?
C54 C55 C56 120.4(17) . . ?
C56' C55' C54' 117.7(18) . . ?
C57 C56 C55 119.8(18) . . ?
C57' C56' C55' 123.4(18) . . ?
C56 C57 C58 124.1(19) . . ?
C56' C57' C58' 119.6(18) . . ?
C53 C58 C57 117.1(16) . . ?
C53 C58 C59 121.4(14) . . ?
C57 C58 C59 121.3(16) . . ?
C57' C58' C53' 118.9(17) . . ?
C57' C58' C59' 119.8(16) . . ?
C53' C58' C59' 121.3(14) . . ?
C58 C59 C61 114.4(17) . . ?
C58 C59 C60 114.9(16) . . ?
C61 C59 C60 107.6(16) . . ?
C61' C59' C60' 111.1(17) . . ?
C61' C59' C58' 110.7(16) . . ?
C60' C59' C58' 112.4(15) . . ?
C64 C62 C63 113.1(16) . . ?
C64 C62 C54 109.9(15) . . ?
C63 C62 C54 113.1(14) . . ?
C63' C62' C54' 112.0(13) . . ?
C63' C62' C64' 109.8(15) . . ?
C54' C62' C64' 109.5(15) . . ?
N5 C65 N6 118.1(13) . . ?
N5 C65 C66 122.5(11) . . ?
N6 C65 C66 119.4(13) . . ?
N5 C65 Sm2 59.7(7) . . ?
N6 C65 Sm2 58.7(7) . . ?
C66 C65 Sm2 175.4(10) . . ?
N6' C65' N5' 113.7(13) . . ?
N6' C65' C66' 127.8(13) . . ?
N5' C65' C66' 118.4(13) . . ?
N6' C65' Sm2' 52.9(8) . . ?
N5' C65' Sm2' 60.8(8) . . ?
C66' C65' Sm2' 175.9(11) . . ?
C71 C66 C67 118.7(15) . . ?
C71 C66 C65 118.8(14) . . ?
C67 C66 C65 122.4(14) . . ?
C67' C66' C71' 116.8(16) . . ?
C67' C66' C65' 119.6(15) . . ?
C71' C66' C65' 123.6(15) . . ?
C66 C67 C68 124.5(17) . . ?
C68' C67' C66' 121.9(19) . . ?
C69 C68 C67 117.7(19) . . ?
C67' C68' C69' 119(2) . . ?
C68 C69 C70 120.6(18) . . ?
C70' C69' C68' 118(2) . . ?
C69 C70 C71 120.9(18) . . ?
C69' C70' C71' 121(2) . . ?
C66 C71 C70 117.5(17) . . ?
C70' C71' C66' 122(2) . . ?
C80 C75 N7 121.1(15) . . ?
C80 C75 C76 123.7(15) . . ?
N7 C75 C76 114.7(15) . . ?
C76' C75' C80' 119.6(15) . . ?
C76' C75' N7' 118.8(16) . . ?
C80' C75' N7' 120.7(15) . . ?
C77 C76 C75 114.2(17) . . ?
C77 C76 C84 122.0(18) . . ?
C75 C76 C84 123.5(16) . . ?
C75' C76' C77' 120.7(19) . . ?
C75' C76' C84' 122.9(15) . . ?
C77' C76' C84' 116.4(18) . . ?
C78 C77 C76 122.2(18) . . ?
C78' C77' C76' 119.0(18) . . ?
C79 C78 C77 122.2(19) . . ?
C77' C78' C79' 121.1(17) . . ?
C78 C79 C80 120(2) . . ?
C80' C79' C78' 120.3(18) . . ?
C75 C80 C79 117.5(18) . . ?
C75 C80 C81 125.3(15) . . ?
C79 C80 C81 117.1(17) . . ?
C79' C80' C75' 119.3(16) . . ?
C79' C80' C81' 119.3(16) . . ?
C75' C80' C81' 121.4(14) . . ?
C82 C81 C80 112.9(19) . . ?
C82 C81 C83 114(2) . . ?
C80 C81 C83 109.7(17) . . ?
C83' C81' C80' 111.9(16) . . ?
C83' C81' C82' 108.2(18) . . ?
C80' C81' C82' 110.0(17) . . ?
C85 C84 C76 115(2) . . ?
C85 C84 C86 108(2) . . ?
C76 C84 C86 114(2) . . ?
C76' C84' C86' 117.9(18) . . ?
C76' C84' C85' 110.6(18) . . ?
C86' C84' C85' 110(2) . . ?
N8 C87 N7 118.1(12) . . ?
N8 C87 C88 122.5(12) . . ?
N7 C87 C88 119.4(12) . . ?
N8 C87 Sm2 58.4(7) . . ?
N7 C87 Sm2 60.2(7) . . ?
C88 C87 Sm2 174.0(10) . . ?
N7' C87' N8' 116.0(11) . . ?
N7' C87' C88' 122.6(12) . . ?
N8' C87' C88' 121.3(12) . . ?
N7' C87' Sm2' 58.7(6) . . ?
N8' C87' Sm2' 57.4(6) . . ?
C88' C87' Sm2' 172.8(10) . . ?
C89 C88 C93 117.8(13) . . ?
C89 C88 C87 120.5(13) . . ?
C93 C88 C87 121.4(14) . . ?
C93' C88' C89' 117.7(13) . . ?
C93' C88' C87' 120.5(13) . . ?
C89' C88' C87' 121.6(13) . . ?
C88 C89 C90 121.5(15) . . ?
C88' C89' C90' 120.5(15) . . ?
C91 C90 C89 119.8(16) . . ?
C91' C90' C89' 119.9(18) . . ?
C92 C91 C90 118.9(15) . . ?
C90' C91' C92' 121.2(16) . . ?
C91 C92 C93 121.1(16) . . ?
C93' C92' C91' 118.8(15) . . ?
C88 C93 C92 120.9(16) . . ?
C92' C93' C88' 121.6(16) . . ?
O3 C97 C98 104.4(16) . . ?
O3' C97' C98' 104.8(16) . . ?
C99 C98 C97 102.6(19) . . ?
C97' C98' C99' 103.8(17) . . ?
C01 C99 C98 106(2) . . ?
C01' C99' C98' 103(2) . . ?
O3 C01 C99 107.3(17) . . ?
O3' C01' C99' 108.5(16) . . ?
C03 C02 O4 111(3) . . ?
O4' C02' C03' 106(2) . . ?
C04 C03 C02 103(4) . . ?
C02' C03' C04' 97.8(19) . . ?
C03 C04 C05 114(3) . . ?
C05' C04' C03' 105.6(19) . . ?
C04 C05 O4 96(3) . . ?
C04' C05' O4' 112(2) . . ?

loop_
_geom_bond_atom_site_label_1
_geom_bond_atom_site_label_2
_geom_bond_distance
_geom_bond_site_symmetry_2
_geom_bond_publ_flag
Sm1 N2 2.554(14) . ?
Sm1 N4 2.563(11) . ?
Sm1 N1 2.585(9) . ?
Sm1 N3 2.610(12) . ?
Sm1 O1 2.613(12) . ?
Sm1 O2 2.619(9) . ?
Sm1 C13 2.982(15) . ?
Sm1 C35 3.006(13) . ?
Sm1' N2' 2.565(10) . ?
Sm1' N4' 2.590(11) . ?
Sm1' N3' 2.601(10) . ?
Sm1' O2' 2.605(10) . ?
Sm1' N1' 2.640(12) . ?
Sm1' O1' 2.642(14) . ?
Sm1' C13' 3.000(14) . ?
Sm1' C35' 3.027(15) . ?
Sm2 N6 2.584(10) . ?
Sm2 N8 2.599(10) . ?
Sm2 N5 2.609(9) . ?
Sm2 O4 2.621(14) . ?
Sm2 O3 2.635(11) . ?
Sm2 N7 2.639(10) . ?
Sm2 C65 3.014(15) . ?
Sm2 C87 3.035(13) . ?
Sm2' N6' 2.488(14) . ?
Sm2' N8' 2.561(9) . ?
Sm2' N7' 2.592(10) . ?
Sm2' O4' 2.624(12) . ?
Sm2' O3' 2.626(11) . ?
Sm2' N5' 2.667(12) . ?
Sm2' C87' 3.018(12) . ?
Sm2' C65' 3.052(15) . ?
Si1 N2 1.702(12) . ?
Si1 C21 1.842(17) . ?
Si1 C22 1.86(2) . ?
Si1 C20 1.887(18) . ?
Si1' N2' 1.661(14) . ?
Si1' C20' 1.823(16) . ?
Si1' C21' 1.848(19) . ?
Si1' C22' 1.867(16) . ?
Si2 N4 1.708(14) . ?
Si2 C44 1.866(19) . ?
Si2 C43 1.888(15) . ?
Si2 C42 1.906(16) . ?
Si2' N4' 1.690(11) . ?
Si2' C44' 1.86(2) . ?
Si2' C42' 1.882(19) . ?
Si2' C43' 1.912(19) . ?
Si3 N6 1.679(11) . ?
Si3 C73 1.861(18) . ?
Si3 C72 1.87(2) . ?
Si3 C74 1.902(19) . ?
Si3' N6' 1.757(13) . ?
Si3' C74' 1.823(19) . ?
Si3' C72' 1.83(3) . ?
Si3' C73' 1.88(3) . ?
Si4 N8 1.684(12) . ?
Si4 C95 1.811(17) . ?
Si4 C94 1.853(18) . ?
Si4 C96 1.886(15) . ?
Si4' N8' 1.698(12) . ?
Si4' C96' 1.852(14) . ?
Si4' C94' 1.88(2) . ?
Si4' C95' 1.894(19) . ?
O1 C48 1.42(3) . ?
O1 C45 1.45(3) . ?
O1' C45' 1.39(3) . ?
O1' C48' 1.47(3) . ?
O2 C49 1.417(17) . ?
O2 C52 1.453(17) . ?
O2' C49' 1.43(2) . ?
O2' C52' 1.469(18) . ?
O3 C01 1.42(2) . ?
O3 C97 1.443(18) . ?
O3' C01' 1.401(19) . ?
O3' C97' 1.460(18) . ?
O4 C02 1.40(3) . ?
O4 C05 1.51(3) . ?
O4' C02' 1.40(3) . ?
O4' C05' 1.40(3) . ?
N1 C13 1.387(17) . ?
N1 C1 1.414(15) . ?
N1' C13' 1.34(2) . ?
N1' C1' 1.38(2) . ?
N2 C13 1.317(16) . ?
N2' C13' 1.352(19) . ?
N3 C35 1.344(17) . ?
N3 C23 1.40(2) . ?
N3' C35' 1.334(19) . ?
N3' C23' 1.425(17) . ?
N4 C35 1.317(17) . ?
N4' C35' 1.338(16) . ?
N5 C65 1.327(18) . ?
N5 C53 1.438(16) . ?
N5' C65' 1.350(18) . ?
N5' C53' 1.388(17) . ?
N6 C65 1.358(15) . ?
N6' C65' 1.324(17) . ?
N7 C87 1.348(16) . ?
N7 C75 1.443(17) . ?
N7' C87' 1.316(16) . ?
N7' C75' 1.455(18) . ?
N8 C87 1.333(16) . ?
N8' C87' 1.325(15) . ?
C1 C6 1.38(2) . ?
C1 C2 1.39(2) . ?
C1' C6' 1.38(2) . ?
C1' C2' 1.41(3) . ?
C2 C3 1.45(2) . ?
C2 C10 1.50(2) . ?
C2' C3' 1.41(3) . ?
C2' C10' 1.49(3) . ?
C3 C4 1.34(3) . ?
C3' C4' 1.34(3) . ?
C4 C5 1.41(3) . ?
C4' C5' 1.40(3) . ?
C5 C6 1.40(2) . ?
C5' C6' 1.39(3) . ?
C6 C7 1.50(3) . ?
C6' C7' 1.51(2) . ?
C7 C9 1.50(2) . ?
C7 C8 1.53(3) . ?
C7' C9' 1.50(2) . ?
C7' C8' 1.51(3) . ?
C10 C12 1.49(2) . ?
C10 C11 1.54(2) . ?
C10' C11' 1.52(3) . ?
C10' C12' 1.54(3) . ?
C13 C14 1.517(19) . ?
C13' C14' 1.510(18) . ?
C14 C19 1.342(19) . ?
C14 C15 1.41(2) . ?
C14' C19' 1.35(2) . ?
C14' C15' 1.404(19) . ?
C15 C16 1.34(2) . ?
C15' C16' 1.395(19) . ?
C16 C17 1.35(2) . ?
C16' C17' 1.35(2) . ?
C17 C18 1.38(3) . ?
C17' C18' 1.33(2) . ?
C18 C19 1.37(2) . ?
C18' C19' 1.40(2) . ?
C23 C28 1.41(3) . ?
C23 C24 1.42(2) . ?
C23' C28' 1.41(2) . ?
C23' C24' 1.43(2) . ?
C24 C25 1.40(2) . ?
C24 C32 1.55(2) . ?
C24' C25' 1.41(2) . ?
C24' C32' 1.50(3) . ?
C25 C26 1.38(3) . ?
C25' C26' 1.34(3) . ?
C26 C27 1.39(3) . ?
C26' C27' 1.41(3) . ?
C27 C28 1.37(3) . ?
C27' C28' 1.38(2) . ?
C28 C29 1.54(3) . ?
C28' C29' 1.50(2) . ?
C29 C30 1.53(3) . ?
C29 C31 1.55(3) . ?
C29' C31' 1.54(2) . ?
C29' C30' 1.57(2) . ?
C32 C33 1.51(2) . ?
C32 C34 1.54(2) . ?
C32' C34' 1.52(3) . ?
C32' C33' 1.56(2) . ?
C35 C36 1.490(18) . ?
C35' C36' 1.483(19) . ?
C36 C37 1.392(18) . ?
C36 C41 1.39(2) . ?
C36' C41' 1.35(2) . ?
C36' C37' 1.44(2) . ?
C37 C38 1.380(18) . ?
C37' C38' 1.42(2) . ?
C38 C39 1.38(2) . ?
C38' C39' 1.36(3) . ?
C39 C40 1.37(2) . ?
C39' C40' 1.40(3) . ?
C40 C41 1.39(2) . ?
C40' C41' 1.41(2) . ?
C45 C46 1.62(4) . ?
C45' C46' 1.39(4) . ?
C46 C47 1.50(5) . ?
C46' C47' 1.61(5) . ?
C47 C48 1.39(4) . ?
C47' C48' 1.37(5) . ?
C49 C50 1.46(2) . ?
C49' C50' 1.34(2) . ?
C50 C51 1.50(2) . ?
C50' C51' 1.46(3) . ?
C51 C52 1.49(2) . ?
C51' C52' 1.48(2) . ?
C53 C58 1.40(2) . ?
C53 C54 1.40(2) . ?
C53' C54' 1.38(2) . ?
C53' C58' 1.44(2) . ?
C54 C55 1.39(2) . ?
C54 C62 1.52(2) . ?
C54' C55' 1.41(2) . ?
C54' C62' 1.54(2) . ?
C55 C56 1.40(3) . ?
C55' C56' 1.39(3) . ?
C56 C57 1.28(3) . ?
C56' C57' 1.35(3) . ?
C57 C58 1.40(2) . ?
C57' C58' 1.39(2) . ?
C58 C59 1.51(2) . ?
C58' C59' 1.51(2) . ?
C59 C61 1.55(3) . ?
C59 C60 1.58(3) . ?
C59' C61' 1.47(2) . ?
C59' C60' 1.49(2) . ?
C62 C64 1.49(3) . ?
C62 C63 1.52(2) . ?
C62' C63' 1.50(2) . ?
C62' C64' 1.55(2) . ?
C65 C66 1.51(2) . ?
C65' C66' 1.47(2) . ?
C66 C71 1.36(2) . ?
C66 C67 1.37(2) . ?
C66' C67' 1.37(2) . ?
C66' C71' 1.39(2) . ?
C67 C68 1.38(2) . ?
C67' C68' 1.36(2) . ?
C68 C69 1.35(2) . ?
C68' C69' 1.44(3) . ?
C69 C70 1.38(2) . ?
C69' C70' 1.32(3) . ?
C70 C71 1.44(2) . ?
C70' C71' 1.36(2) . ?
C75 C80 1.34(2) . ?
C75 C76 1.45(2) . ?
C75' C76' 1.39(2) . ?
C75' C80' 1.42(2) . ?
C76 C77 1.40(2) . ?
C76 C84 1.50(3) . ?
C76' C77' 1.41(2) . ?
C76' C84' 1.49(3) . ?
C77 C78 1.35(3) . ?
C77' C78' 1.37(3) . ?
C78 C79 1.33(3) . ?
C78' C79' 1.41(3) . ?
C79 C80 1.44(2) . ?
C79' C80' 1.374(19) . ?
C80 C81 1.50(2) . ?
C80' C81' 1.52(2) . ?
C81 C82 1.43(3) . ?
C81 C83 1.56(2) . ?
C81' C83' 1.49(2) . ?
C81' C82' 1.62(3) . ?
C84 C85 1.47(3) . ?
C84 C86 1.53(3) . ?
C84' C86' 1.54(3) . ?
C84' C85' 1.57(3) . ?
C87 C88 1.493(18) . ?
C87' C88' 1.488(17) . ?
C88 C89 1.36(2) . ?
C88 C93 1.367(19) . ?
C88' C93' 1.387(19) . ?
C88' C89' 1.39(2) . ?
C89 C90 1.39(2) . ?
C89' C90' 1.40(2) . ?
C90 C91 1.37(2) . ?
C90' C91' 1.34(2) . ?
C91 C92 1.35(2) . ?
C91' C92' 1.39(2) . ?
C92 C93 1.379(19) . ?
C92' C93' 1.37(2) . ?
C97 C98 1.54(3) . ?
C97' C98' 1.47(3) . ?
C98 C99 1.49(3) . ?
C98' C99' 1.55(3) . ?
C99 C01 1.46(3) . ?
C99' C01' 1.44(3) . ?
C02 C03 1.34(5) . ?
C02' C03' 1.51(3) . ?
C03 C04 1.30(6) . ?
C03' C04' 1.56(3) . ?
C04 C05 1.50(5) . ?
C04' C05' 1.35(3) . ?
